data_1513658
loop_
_publ_author_name
'Zhang, Zhenjie'
'Wojtas, Lukasz'
'Zaworotko, Michael J.'

_publ_section_title
;
 Organic--inorganic hybrid polyhedra that can serve as supermolecular
 building blocks
;
_journal_issue 3
_journal_name_full 'Chemical Science'
_journal_page_first 927
_journal_paper_doi 10.1039/c3sc53099j
_journal_volume 5
_journal_year 2014
_chemical_formula_sum 'C83.5 H114.24 Ba2.5 Cl3 N12 O68.13 V12'
_chemical_formula_weight 3437.09
_chemical_name_systematic
; 
 ? 
;
_space_group_IT_number 15
_symmetry_cell_setting monoclinic
_symmetry_space_group_name_Hall '-C 2yc'
_symmetry_space_group_name_H-M 'C 1 2/c 1'
_atom_sites_solution_hydrogens geom
_atom_sites_solution_primary direct
_atom_sites_solution_secondary difmap
_audit_creation_method SHELXL-97
_cell_angle_alpha 90.00
_cell_angle_beta 109.7710(10)
_cell_angle_gamma 90.00
_cell_formula_units_Z 8
_cell_length_a 37.3416(11)
_cell_length_b 21.5080(6)
_cell_length_c 36.8796(10)
_cell_measurement_temperature 100(2)
_cell_volume 27873.6(14)
_computing_structure_refinement 'SHELXL-97 (Sheldrick, 1997)'
_computing_structure_solution 'SHELXS-97 (Sheldrick, 1990)'
_diffrn_ambient_temperature 100(2)
_diffrn_measured_fraction_theta_full 0.976
_diffrn_measured_fraction_theta_max 0.976
_diffrn_radiation_monochromator graphite
_diffrn_radiation_source 'fine-focus sealed tube'
_diffrn_radiation_type CuK\a
_diffrn_radiation_wavelength 1.54178
_diffrn_reflns_av_R_equivalents 0.0641
_diffrn_reflns_av_sigmaI/netI 0.0648
_diffrn_reflns_limit_h_max 40
_diffrn_reflns_limit_h_min -43
_diffrn_reflns_limit_k_max 24
_diffrn_reflns_limit_k_min -22
_diffrn_reflns_limit_l_max 41
_diffrn_reflns_limit_l_min -42
_diffrn_reflns_number 72773
_diffrn_reflns_theta_full 65.08
_diffrn_reflns_theta_max 65.08
_diffrn_reflns_theta_min 3.18
_exptl_absorpt_coefficient_mu 13.162
_exptl_absorpt_correction_T_max 0.1783
_exptl_absorpt_correction_T_min 0.1783
_exptl_absorpt_process_details 'SADABS; (Sheldrick, 2003)'
_exptl_crystal_colour Green
_exptl_crystal_density_diffrn 1.638
_exptl_crystal_density_method 'not measured'
_exptl_crystal_description Block
_exptl_crystal_F_000 13690
_exptl_crystal_size_max 0.20
_exptl_crystal_size_mid 0.20
_exptl_crystal_size_min 0.20
_refine_diff_density_max 1.409
_refine_diff_density_min -2.335
_refine_diff_density_rms 0.144
_refine_ls_extinction_method none
_refine_ls_goodness_of_fit_ref 0.960
_refine_ls_hydrogen_treatment mixed
_refine_ls_matrix_type full
_refine_ls_number_parameters 1923
_refine_ls_number_reflns 23832
_refine_ls_number_restraints 530
_refine_ls_restrained_S_all 0.952
_refine_ls_R_factor_all 0.0936
_refine_ls_R_factor_gt 0.0742
_refine_ls_shift/su_max 0.003
_refine_ls_shift/su_mean 0.000
_refine_ls_structure_factor_coef Fsqd
_refine_ls_weighting_details 'calc w=1/[\s^2^(Fo^2^)+(0.0949P)^2^+731.6479P] where P=(Fo^2^+2Fc^2^)/3'
_refine_ls_weighting_scheme calc
_refine_ls_wR_factor_gt 0.1827
_refine_ls_wR_factor_ref 0.2061
_reflns_number_gt 20380
_reflns_number_total 23832
_reflns_threshold_expression >2sigma(I)
_cod_data_source_file c3sc53099j.txt
_cod_data_source_block Hyball-3-Ba
_cod_depositor_comments
;
The following automatic conversions were performed:

'_symmetry_cell_setting' value 'Monoclinic' changed to 'monoclinic'
according to
/usr/data/users/saulius/automatic-downloads/current/RSC/lib/dictionaries/cif_core.dic
dictionary named 'cif_core.dic' version 2.4.2 from 2011-04-26.

Automatic conversion script
Id: cif_fix_values 2281 2013-09-26 08:29:07Z andrius 
;
_cod_original_sg_symbol_H-M C2/c
_cod_original_formula_sum 'C83.50 H114.24 Ba2.50 Cl3 N12 O68.13 V12'
_cod_database_code 1513658

loop_
_symmetry_equiv_pos_as_xyz
'x, y, z'
'-x, y, -z+1/2'
'x+1/2, y+1/2, z'
'-x+1/2, y+1/2, -z+1/2'
'-x, -y, -z'
'x, -y, z-1/2'
'-x+1/2, -y+1/2, -z'
'x+1/2, -y+1/2, z-1/2'

loop_
_atom_site_label
_atom_site_type_symbol
_atom_site_fract_x
_atom_site_fract_y
_atom_site_fract_z
_atom_site_U_iso_or_equiv
_atom_site_adp_type
_atom_site_occupancy
_atom_site_symmetry_multiplicity
_atom_site_calc_flag
_atom_site_refinement_flags
_atom_site_disorder_assembly
_atom_site_disorder_group
Ba1 Ba 0.5000 0.48629(5) 0.7500 0.0440(3) Uani 1 2 d S . .
Ba2 Ba 0.61663(2) 0.23655(3) 0.595916(17) 0.03682(17) Uani 1 1 d . . .
Ba3 Ba 0.37207(3) -0.12818(4) 0.74911(3) 0.0616(3) Uani 1 1 d DU . .
V5 V 0.30616(5) 0.51017(8) 0.66874(5) 0.0277(4) Uani 1 1 d . . .
V3 V 0.43388(5) 0.11056(9) 0.66926(5) 0.0291(4) Uani 1 1 d . . .
V2 V 0.37830(5) -0.05494(8) 0.59040(5) 0.0276(4) Uani 1 1 d . . .
V4 V 0.44390(5) 0.04744(8) 0.59238(5) 0.0285(4) Uani 1 1 d . . .
V1 V 0.36878(6) 0.00899(8) 0.66705(5) 0.0281(4) Uani 1 1 d . . .
V10 V 0.20232(6) -0.09502(8) 0.40720(5) 0.0280(4) Uani 1 1 d . . .
V7 V 0.42284(5) 0.24973(8) 0.41328(5) 0.0286(4) Uani 1 1 d . . .
V8 V 0.40471(5) 0.39819(8) 0.41359(5) 0.0284(4) Uani 1 1 d . . .
V11 V 0.16889(5) 0.11912(8) 0.66453(5) 0.0269(4) Uani 1 1 d . . .
V6 V 0.38964(5) 0.46374(8) 0.67120(5) 0.0284(4) Uani 1 1 d . . .
V12 V 0.34882(5) -0.23271(8) 0.83512(5) 0.0263(4) Uani 1 1 d . . .
V9 V 0.11833(6) -0.04836(8) 0.40516(5) 0.0300(4) Uani 1 1 d . . .
Cl16 Cl 0.34932(8) 0.30124(11) 0.40051(7) 0.0288(5) Uani 1 1 d . . .
Cl17 Cl 0.37254(7) 0.07456(11) 0.60272(7) 0.0277(5) Uani 1 1 d . . .
Cl18 Cl 0.17529(8) 0.03176(11) 0.39531(7) 0.0298(5) Uani 1 1 d . . .
O19 O 0.1526(2) -0.0348(3) 0.4609(2) 0.0288(16) Uani 1 1 d . . .
O29 O 0.3433(2) 0.1633(3) 0.37102(19) 0.0307(16) Uani 1 1 d . . .
O9 O 0.2080(2) 0.2633(3) 0.67211(19) 0.0263(15) Uani 1 1 d . . .
O25 O 0.2524(2) -0.0467(3) 0.42083(19) 0.0279(16) Uani 1 1 d . . .
O17 O 0.3148(2) -0.0003(3) 0.6300(2) 0.0296(17) Uani 1 1 d . C .
O31 O 0.3989(2) 0.2318(4) 0.36191(19) 0.0307(16) Uani 1 1 d . . .
O27 O 0.3622(2) -0.0214(3) 0.53594(19) 0.0287(16) Uani 1 1 d . . .
O33 O 0.4241(2) 0.2669(3) 0.4677(2) 0.0284(16) Uani 1 1 d . . .
O1 O 0.4382(2) 0.1403(3) 0.58082(19) 0.0292(16) Uani 1 1 d . . .
O10 O 0.4122(2) 0.3696(3) 0.4684(2) 0.0302(16) Uani 1 1 d . . .
O20 O 0.2105(2) -0.0660(3) 0.4615(2) 0.0302(16) Uani 1 1 d . . .
O28 O 0.4077(2) 0.0486(3) 0.53713(19) 0.0278(16) Uani 1 1 d . . .
C35 C 0.4190(3) 0.3163(5) 0.4838(3) 0.027(2) Uani 1 1 d . . .
O16 O 0.1388(2) 0.0575(3) 0.5750(2) 0.0284(16) Uani 1 1 d . . .
C8 C 0.2294(3) 0.2177(5) 0.6729(3) 0.025(2) Uani 1 1 d . . .
O14 O 0.1221(2) 0.0917(3) 0.63762(19) 0.0303(16) Uani 1 1 d . . .
O15 O 0.1894(2) 0.0676(3) 0.62947(19) 0.0275(16) Uani 1 1 d . . .
O2 O 0.3625(2) 0.3834(3) 0.67635(19) 0.0289(16) Uani 1 1 d . . .
O18 O 0.3209(2) -0.0455(3) 0.57748(19) 0.0280(16) Uani 1 1 d . C .
O3 O 0.4318(2) 0.1841(3) 0.6336(2) 0.0312(17) Uani 1 1 d . . .
O22 O 0.1522(2) -0.1053(3) 0.4014(2) 0.0348(18) Uani 1 1 d . . .
O26 O 0.2463(2) 0.0107(3) 0.36795(19) 0.0310(17) Uani 1 1 d . . .
O11 O 0.3450(2) 0.0920(3) 0.67359(19) 0.0269(15) Uani 1 1 d . C .
O7 O 0.4054(2) 0.4051(3) 0.63544(19) 0.0300(16) Uani 1 1 d . . .
O8 O 0.3997(2) 0.4639(3) 0.5832(2) 0.0304(16) Uani 1 1 d . . .
O43 O 0.3823(2) -0.0535(3) 0.6412(2) 0.0351(18) Uani 1 1 d . C .
O41 O 0.4152(2) 0.0444(4) 0.68795(19) 0.0321(17) Uani 1 1 d . C .
O4 O 0.3573(2) 0.5059(3) 0.6896(2) 0.0342(18) Uani 1 1 d . . .
C17 C 0.1880(3) -0.0435(5) 0.4766(3) 0.027(2) Uani 1 1 d . . .
O40 O 0.4267(2) -0.0307(4) 0.5964(2) 0.0347(17) Uani 1 1 d . . .
O6 O 0.4027(2) 0.5280(3) 0.6463(2) 0.0360(18) Uani 1 1 d . . .
O39 O 0.4595(2) 0.0675(4) 0.6437(2) 0.0367(18) Uani 1 1 d . . .
O56 O 0.3455(2) -0.1902(4) 0.7983(2) 0.0357(18) Uani 1 1 d . C .
C11 C 0.2595(3) -0.0152(5) 0.5758(3) 0.027(2) Uani 1 1 d . C .
O5 O 0.2205(2) 0.1606(3) 0.67221(19) 0.0261(15) Uani 1 1 d . . .
C27 C 0.3774(3) 0.0199(5) 0.5205(3) 0.027(2) Uani 1 1 d . . .
C9 C 0.3578(3) 0.1468(5) 0.6756(3) 0.028(2) Uani 1 1 d . . .
C21 C 0.3212(3) 0.0074(4) 0.4600(3) 0.025(2) Uani 1 1 d . . .
H21 H 0.3110 -0.0228 0.4726 0.030 Uiso 1 1 calc R . .
O12 O 0.3901(2) 0.1626(3) 0.67579(19) 0.0296(16) Uani 1 1 d . C .
O34 O 0.4346(2) 0.4538(3) 0.4239(2) 0.0349(18) Uani 1 1 d . . .
O13 O 0.3049(2) 0.4154(3) 0.67564(19) 0.0290(16) Uani 1 1 d . . .
O42 O 0.3787(2) -0.1273(3) 0.5809(2) 0.0345(18) Uani 1 1 d . . .
O1A O 0.1550(2) 0.1901(3) 0.6836(2) 0.0312(16) Uani 1 1 d . . .
O30 O 0.3947(2) 0.1739(3) 0.4244(2) 0.0304(16) Uani 1 1 d . . .
O35 O 0.4325(2) 0.3312(4) 0.4092(2) 0.0327(17) Uani 1 1 d . . .
O23 O 0.2193(2) -0.1635(3) 0.4165(2) 0.0349(18) Uani 1 1 d . . .
O24 O 0.1967(2) -0.0832(3) 0.3571(2) 0.0338(18) Uani 1 1 d . . .
O44 O 0.3635(2) -0.0270(3) 0.7029(2) 0.0361(18) Uani 1 1 d . C .
O80 O 0.4615(3) -0.0553(4) 0.6809(2) 0.042(2) Uani 1 1 d . . .
O37 O 0.4676(2) 0.1343(4) 0.7067(2) 0.0387(19) Uani 1 1 d . . .
O32 O 0.4637(2) 0.2173(4) 0.4234(2) 0.0364(18) Uani 1 1 d . . .
O1B O 0.2942(3) 0.5317(4) 0.7049(2) 0.040(2) Uani 1 1 d . . .
C29 C 0.4271(3) 0.2482(4) 0.5806(3) 0.026(2) Uani 1 1 d . . .
O54 O 0.1818(2) 0.0745(4) 0.7016(2) 0.0363(18) Uani 1 1 d . . .
C18 C 0.1739(3) 0.0510(5) 0.5949(3) 0.028(2) Uani 1 1 d . . .
C22 C 0.3561(3) 0.0355(5) 0.4795(3) 0.030(2) Uani 1 1 d . . .
C34 C 0.4267(3) 0.2535(5) 0.5431(3) 0.028(2) Uani 1 1 d . . .
H34 H 0.4309 0.2178 0.5299 0.033 Uiso 1 1 calc R . .
O21 O 0.0862(2) -0.0891(3) 0.4130(2) 0.0383(18) Uani 1 1 d . . .
C2 C 0.3176(3) 0.3080(4) 0.6771(3) 0.022(2) Uani 1 1 d . . .
C31 C 0.4144(3) 0.3579(5) 0.5816(3) 0.023(2) Uani 1 1 d . . .
C10 C 0.3017(3) -0.0208(4) 0.5961(3) 0.027(2) Uani 1 1 d . . .
C16 C 0.2441(3) -0.0329(5) 0.5378(3) 0.028(2) Uani 1 1 d . . .
H16 H 0.2599 -0.0504 0.5249 0.033 Uiso 1 1 calc R C .
C36 C 0.4061(3) 0.4129(5) 0.6018(3) 0.030(2) Uani 1 1 d . . .
C30 C 0.4200(3) 0.2998(5) 0.6000(3) 0.029(2) Uani 1 1 d . . .
H30 H 0.4189 0.2957 0.6253 0.035 Uiso 1 1 calc R . .
O38 O 0.4828(2) 0.0350(4) 0.5845(2) 0.0375(18) Uani 1 1 d . . .
O61 O 0.4270(2) 0.4564(4) 0.7089(2) 0.0344(18) Uani 1 1 d . . .
C15 C 0.2048(3) -0.0250(4) 0.5182(3) 0.028(2) Uani 1 1 d . C .
C1 C 0.3298(3) 0.3743(5) 0.6763(3) 0.027(2) Uani 1 1 d . . .
C24 C 0.3503(3) 0.0975(5) 0.4238(3) 0.025(2) Uani 1 1 d . . .
C3 C 0.3429(3) 0.2600(5) 0.6776(3) 0.028(2) Uani 1 1 d . . .
H3 H 0.3680 0.2693 0.6784 0.033 Uiso 1 1 calc R . .
C28 C 0.4330(3) 0.1855(5) 0.5999(3) 0.026(2) Uani 1 1 d . . .
C19 C 0.2638(3) -0.0064(4) 0.4019(3) 0.024(2) Uani 1 1 d . . .
C7 C 0.2808(3) 0.2937(5) 0.6754(3) 0.027(2) Uani 1 1 d . . .
H7 H 0.2634 0.3264 0.6744 0.033 Uiso 1 1 calc R . .
C33 C 0.4202(3) 0.3113(5) 0.5247(3) 0.027(2) Uani 1 1 d . . .
C23 C 0.3704(3) 0.0808(5) 0.4616(3) 0.025(2) Uani 1 1 d . . .
H23 H 0.3939 0.1005 0.4751 0.030 Uiso 1 1 calc R . .
C32 C 0.4144(3) 0.3634(5) 0.5438(3) 0.030(2) Uani 1 1 d . . .
H32 H 0.4105 0.4028 0.5314 0.036 Uiso 1 1 calc R . .
C12 C 0.2368(3) 0.0121(5) 0.5949(3) 0.028(2) Uani 1 1 d . . .
H12 H 0.2479 0.0249 0.6210 0.033 Uiso 1 1 calc R C .
C26 C 0.3636(3) 0.1488(5) 0.4045(3) 0.029(2) Uani 1 1 d . . .
C14 C 0.1822(3) 0.0036(4) 0.5368(3) 0.028(2) Uani 1 1 d . . .
H14 H 0.1561 0.0115 0.5229 0.034 Uiso 1 1 calc R C .
C6 C 0.2686(3) 0.2315(5) 0.6750(3) 0.024(2) Uani 1 1 d . . .
C20 C 0.3015(3) 0.0235(4) 0.4222(3) 0.026(2) Uani 1 1 d . . .
O66 O 0.6554(3) 0.2466(4) 0.5467(3) 0.053(2) Uani 1 1 d . A .
C25 C 0.3152(3) 0.0684(5) 0.4042(3) 0.030(2) Uani 1 1 d . . .
H25 H 0.3011 0.0801 0.3785 0.036 Uiso 1 1 calc R . .
C5 C 0.2945(3) 0.1839(5) 0.6756(3) 0.026(2) Uani 1 1 d . . .
H5 H 0.2868 0.1417 0.6751 0.032 Uiso 1 1 calc R . .
O68 O 0.6352(4) 0.1124(5) 0.6019(4) 0.085(4) Uani 1 1 d . A .
C13 C 0.1973(3) 0.0208(4) 0.5755(3) 0.023(2) Uani 1 1 d . C .
N10 N 0.7323(5) 0.2126(7) 0.7016(4) 0.092(6) Uani 1 1 d . A .
C38 C 0.2901(7) -0.0293(7) 0.7447(5) 0.072(5) Uani 1 1 d . . .
O53 O 0.3258(4) -0.0442(5) 0.7646(3) 0.069(3) Uani 1 1 d . C .
N4 N 0.6214(4) 0.3905(6) 0.6952(3) 0.063(3) Uani 1 1 d . A .
C4 C 0.3312(3) 0.1981(4) 0.6770(3) 0.023(2) Uani 1 1 d . . .
C90 C 0.7162(5) 0.2071(7) 0.6651(4) 0.059(4) Uani 1 1 d . . .
C67 C 0.6229(4) 0.3829(6) 0.6608(3) 0.049(3) Uani 1 1 d . . .
N11 N 0.6812(4) 0.2447(5) 0.5003(3) 0.060(3) Uani 1 1 d . A .
O59 O 0.5368(3) 0.5819(5) 0.7968(4) 0.086(4) Uani 1 1 d . . .
H59A H 0.5231 0.6217 0.7913 0.129 Uiso 1 1 d R . .
H59B H 0.5412 0.5741 0.8242 0.129 Uiso 1 1 d R . .
O65 O 0.6863(3) 0.2343(5) 0.6474(3) 0.064(3) Uani 1 1 d . A .
C42 C 0.2943(7) -0.1685(9) 0.6569(6) 0.083(6) Uani 1 1 d . . .
C39 C 0.2242(6) -0.0454(9) 0.7307(5) 0.085(6) Uani 1 1 d . . .
H39A H 0.2120 -0.0197 0.7451 0.127 Uiso 1 1 calc R C .
H39B H 0.2113 -0.0858 0.7250 0.127 Uiso 1 1 calc R . .
H39C H 0.2223 -0.0245 0.7065 0.127 Uiso 1 1 calc R . .
C86 C 0.6798(7) 0.3108(7) 0.4955(6) 0.100(8) Uani 1 1 d . . .
H86A H 0.7050 0.3284 0.5090 0.149 Uiso 1 1 calc R . .
H86B H 0.6613 0.3283 0.5063 0.149 Uiso 1 1 calc R . .
H86C H 0.6721 0.3209 0.4681 0.149 Uiso 1 1 calc R . .
N18 N 0.2592(7) -0.1635(7) 0.6357(5) 0.098(6) Uani 1 1 d . C .
N9 N 0.6101(7) 0.0272(7) 0.6183(7) 0.124(8) Uani 1 1 d U A .
C87 C 0.7017(6) 0.2106(9) 0.4780(5) 0.084(6) Uani 1 1 d . . .
H87A H 0.7034 0.2370 0.4570 0.127 Uiso 1 1 calc R . .
H87B H 0.6878 0.1725 0.4672 0.127 Uiso 1 1 calc R . .
H87C H 0.7273 0.1999 0.4951 0.127 Uiso 1 1 calc R . .
O60 O 0.4932(6) 0.3662(9) 0.7628(5) 0.057(5) Uani 0.50 1 d PU . 1
C88 C 0.6708(4) 0.2165(6) 0.5264(4) 0.044(3) Uani 1 1 d . . .
C103 C 0.5836(15) 0.136(3) 0.4953(14) 0.068(16) Uiso 0.31(3) 1 d PD A 2
H10A H 0.5946 0.1771 0.4935 0.102 Uiso 0.31(3) 1 calc PR A 2
H10B H 0.5739 0.1173 0.4696 0.102 Uiso 0.31(3) 1 calc PR A 2
H10C H 0.6032 0.1095 0.5125 0.102 Uiso 0.31(3) 1 calc PR A 2
O125 O 0.3087(4) -0.1551(6) 0.6913(3) 0.086(4) Uani 1 1 d . C .
N2 N 0.5137(12) 0.4268(14) 0.6313(8) 0.073(10) Uani 0.50 1 d PDU . 2
O67 O 0.7396(8) 0.1694(11) 0.6466(7) 0.208(12) Uani 1 1 d U A .
H67A H 0.7660 0.1842 0.6559 0.312 Uiso 1 1 calc R . .
H67B H 0.7291 0.1740 0.6185 0.312 Uiso 1 1 calc R . .
H67C H 0.7390 0.1254 0.6534 0.312 Uiso 1 1 calc R . .
C80 C 0.5747(4) 0.3740(7) 0.5297(4) 0.039(4) Uani 0.70(2) 1 d PDU A 2
C43 C 0.2419(7) -0.1811(10) 0.5956(5) 0.105(8) Uani 1 1 d . . .
H43A H 0.2483 -0.1502 0.5793 0.157 Uiso 1 1 calc R C .
H43B H 0.2142 -0.1831 0.5890 0.157 Uiso 1 1 calc R . .
H43C H 0.2515 -0.2219 0.5915 0.157 Uiso 1 1 calc R . .
O64 O 0.6213(4) 0.3288(5) 0.6468(3) 0.081(4) Uani 1 1 d . A .
N6 N 0.5412(4) 0.3892(9) 0.5039(5) 0.056(5) Uani 0.70(2) 1 d PDU A 2
C89 C 0.6754(5) 0.1485(6) 0.5304(4) 0.063(4) Uani 1 1 d . A .
H89A H 0.6679 0.1344 0.5521 0.095 Uiso 1 1 calc R . .
H89B H 0.7021 0.1375 0.5352 0.095 Uiso 1 1 calc R . .
H89C H 0.6593 0.1283 0.5067 0.095 Uiso 1 1 calc R . .
N13 N 0.5315(7) 0.1205(10) 0.4919(6) 0.089(8) Uani 0.69(3) 1 d PDU A 1
N17 N 0.2649(5) -0.0548(7) 0.7541(4) 0.083(5) Uani 1 1 d . C .
C62 C 0.5188(15) 0.3690(17) 0.6541(12) 0.116(18) Uani 0.50 1 d PDU . 2
H62A H 0.4972 0.3412 0.6422 0.174 Uiso 0.50 1 calc PR . 2
H62B H 0.5201 0.3790 0.6804 0.174 Uiso 0.50 1 calc PR . 2
C68 C 0.5424(15) 0.3485(17) 0.6547(12) 0.174 Uiso 0.50 1 calc PR . 2
C66 C 0.6261(6) 0.4364(8) 0.6373(5) 0.083(6) Uani 1 1 d . A .
H66A H 0.6053 0.4655 0.6350 0.125 Uiso 1 1 calc R . .
H66B H 0.6247 0.4220 0.6117 0.125 Uiso 1 1 calc R . .
H66C H 0.6505 0.4573 0.6497 0.125 Uiso 1 1 calc R . .
C44 C 0.2338(7) -0.1321(8) 0.6534(7) 0.094(7) Uani 1 1 d . . .
H44A H 0.2307 -0.0884 0.6455 0.141 Uiso 1 1 calc R C .
H44B H 0.2450 -0.1346 0.6816 0.141 Uiso 1 1 calc R . .
H44C H 0.2089 -0.1526 0.6449 0.141 Uiso 1 1 calc R . .
C37 C 0.2828(7) 0.0177(9) 0.7126(5) 0.090(6) Uani 1 1 d . C .
H37A H 0.2616 0.0447 0.7125 0.135 Uiso 1 1 calc R . .
H37B H 0.2764 -0.0040 0.6879 0.135 Uiso 1 1 calc R . .
H37C H 0.3057 0.0429 0.7167 0.135 Uiso 1 1 calc R . .
C40 C 0.2736(6) -0.0945(8) 0.7881(5) 0.074(5) Uani 1 1 d . . .
H40A H 0.2690 -0.1380 0.7800 0.111 Uiso 1 1 calc R C .
H40B H 0.2574 -0.0829 0.8030 0.111 Uiso 1 1 calc R . .
H40C H 0.3004 -0.0891 0.8040 0.111 Uiso 1 1 calc R . .
C65 C 0.5093(13) 0.428(2) 0.5904(9) 0.064(11) Uani 0.50 1 d PDU . 2
H65A H 0.5321 0.4111 0.5867 0.097 Uiso 0.50 1 calc PR . 2
H65B H 0.5057 0.4715 0.5812 0.097 Uiso 0.50 1 calc PR . 2
H65C H 0.4870 0.4037 0.5758 0.097 Uiso 0.50 1 calc PR . 2
C105 C 0.5319(5) 0.1563(8) 0.5202(5) 0.043(5) Uiso 0.69(3) 1 d PDU A 1
C78 C 0.6069(7) 0.4134(10) 0.5288(7) 0.056(6) Uani 0.70(2) 1 d PDU A 2
H78A H 0.6097 0.4103 0.5035 0.084 Uiso 0.70(2) 1 calc PR A 2
H78B H 0.6303 0.3993 0.5487 0.084 Uiso 0.70(2) 1 calc PR A 2
H78C H 0.6019 0.4567 0.5338 0.084 Uiso 0.70(2) 1 calc PR A 2
C41 C 0.3188(7) -0.1984(10) 0.6341(6) 0.098(7) Uani 1 1 d . C .
H41A H 0.3097 -0.2406 0.6261 0.148 Uiso 1 1 calc R . .
H41B H 0.3456 -0.2000 0.6508 0.148 Uiso 1 1 calc R . .
H41C H 0.3165 -0.1732 0.6113 0.148 Uiso 1 1 calc R . .
C93 C 0.7116(10) 0.2536(11) 0.7226(6) 0.138(12) Uani 1 1 d U . .
H93A H 0.6955 0.2839 0.7045 0.207 Uiso 1 1 calc R A .
H93B H 0.7304 0.2755 0.7439 0.207 Uiso 1 1 calc R . .
H93C H 0.6957 0.2273 0.7328 0.207 Uiso 1 1 calc R . .
C1A C 0.6172(8) 0.3359(12) 0.7190(5) 0.118(9) Uani 1 1 d . . .
H1AA H 0.6105 0.2988 0.7026 0.177 Uiso 1 1 calc R A .
H1AB H 0.5972 0.3445 0.7299 0.177 Uiso 1 1 calc R . .
H1AC H 0.6414 0.3288 0.7399 0.177 Uiso 1 1 calc R . .
C94 C 0.6107(7) -0.0253(8) 0.6439(6) 0.093(7) Uani 1 1 d . . .
H94A H 0.6036 -0.0109 0.6657 0.140 Uiso 1 1 calc R . .
H94B H 0.6364 -0.0432 0.6534 0.140 Uiso 1 1 calc R . .
H94C H 0.5926 -0.0571 0.6296 0.140 Uiso 1 1 calc R . .
C95 C 0.5759(6) 0.0346(10) 0.5803(8) 0.112(8) Uani 1 1 d . . .
H95A H 0.5737 -0.0028 0.5644 0.167 Uiso 1 1 calc R . .
H95B H 0.5801 0.0709 0.5661 0.167 Uiso 1 1 calc R . .
H95C H 0.5525 0.0403 0.5862 0.167 Uiso 1 1 calc R . .
C69 C 0.6217(6) 0.4516(10) 0.7135(6) 0.099(7) Uani 1 1 d . . .
H69A H 0.6277 0.4840 0.6978 0.149 Uiso 1 1 calc R A .
H69B H 0.6409 0.4516 0.7393 0.149 Uiso 1 1 calc R . .
H69C H 0.5966 0.4598 0.7154 0.149 Uiso 1 1 calc R . .
C96 C 0.6361(7) 0.0678(9) 0.6247(7) 0.095(7) Uani 1 1 d U . .
C57 C 0.5158(12) 0.4769(13) 0.6520(7) 0.062(6) Uani 0.50 1 d PDU . 2
C85 C 0.5340(8) 0.4463(10) 0.4796(7) 0.072(8) Uani 0.70(2) 1 d PDU A 2
H85A H 0.5417 0.4830 0.4962 0.108 Uiso 0.70(2) 1 calc PR A 2
H85B H 0.5068 0.4491 0.4645 0.108 Uiso 0.70(2) 1 calc PR A 2
H85C H 0.5488 0.4444 0.4622 0.108 Uiso 0.70(2) 1 calc PR A 2
C92 C 0.7674(9) 0.1854(14) 0.7253(7) 0.169(15) Uani 1 1 d U . .
H92A H 0.7628 0.1595 0.7451 0.253 Uiso 1 1 calc R A .
H92B H 0.7855 0.2184 0.7376 0.253 Uiso 1 1 calc R . .
H92C H 0.7778 0.1597 0.7093 0.253 Uiso 1 1 calc R . .
C97 C 0.6709(7) 0.0570(9) 0.6615(5) 0.097(7) Uani 1 1 d U A .
H97A H 0.6859 0.0221 0.6574 0.146 Uiso 1 1 calc R . .
H97B H 0.6622 0.0477 0.6832 0.146 Uiso 1 1 calc R . .
H97C H 0.6867 0.0946 0.6673 0.146 Uiso 1 1 calc R . .
C59 C 0.5074(14) 0.5168(15) 0.6371(13) 0.068(7) Uani 0.50 1 d PDU . 1
H59C H 0.4823 0.5312 0.6362 0.103 Uiso 0.50 1 calc PR . 1
H59D H 0.5080 0.5131 0.6108 0.103 Uiso 0.50 1 calc PR . 1
H59E H 0.5268 0.5466 0.6516 0.103 Uiso 0.50 1 calc PR . 1
O51 O 0.4286(6) -0.1418(10) 0.8265(5) 0.060(5) Uani 0.50 1 d P C .
O73 O 0.5000 -0.104(3) 0.7500 0.058(14) Uani 0.25 2 d SP . .
C75 C 0.5595(16) 0.0824(16) 0.7073(13) 0.125(19) Uani 0.56(3) 1 d PU A 1
H75A H 0.5744 0.0444 0.7160 0.188 Uiso 0.56(3) 1 calc PR A 1
H75B H 0.5370 0.0731 0.6848 0.188 Uiso 0.56(3) 1 calc PR A 1
H75C H 0.5514 0.0987 0.7281 0.188 Uiso 0.56(3) 1 calc PR A 1
O84 O 0.227(2) 0.290(3) 0.5791(18) 0.11(2) Uiso 0.25 1 d P . .
O82 O 0.2769(19) 0.152(3) 0.5777(17) 0.11(2) Uani 0.25 1 d P . .
O86 O 0.256(2) 0.337(3) 0.5796(19) 0.12(2) Uiso 0.25 1 d P . .
O83 O 0.284(2) 0.102(3) 0.517(2) 0.12(2) Uiso 0.25 1 d P . .
O90 O 0.179(3) 0.164(5) 0.516(3) 0.08(3) Uiso 0.13 1 d P . .
C74 C 0.5637(13) 0.154(2) 0.7268(10) 0.089(15) Uani 0.44(3) 1 d PU A 2
H74A H 0.5760 0.1203 0.7442 0.133 Uiso 0.44(3) 1 calc PR A 2
H74B H 0.5368 0.1445 0.7137 0.133 Uiso 0.44(3) 1 calc PR A 2
H74C H 0.5657 0.1928 0.7418 0.133 Uiso 0.44(3) 1 calc PR A 2
O47 O 0.4640(10) -0.2285(19) 0.7209(13) 0.065(11) Uani 0.25 1 d P . .
C54 C 0.5109(7) 0.3231(14) 0.7606(7) 0.054(7) Uani 0.50 1 d PDU . 1
N3 N 0.4786(8) 0.2890(12) 0.7500(7) 0.061(6) Uani 0.50 1 d PU . 1
C53 C 0.4714(9) 0.2357(13) 0.7741(9) 0.057(7) Uani 0.50 1 d P B 1
H53A H 0.4957 0.2218 0.7927 0.085 Uiso 0.50 1 calc PR B 1
H53B H 0.4594 0.2010 0.7571 0.085 Uiso 0.50 1 calc PR B 1
H53C H 0.4546 0.2500 0.7878 0.085 Uiso 0.50 1 calc PR B 1
O79 O 0.5000 0.021(5) 0.7500 0.13(3) Uiso 0.25 2 d SP . .
O1C O 0.239(2) 0.168(4) 0.578(2) 0.058(19) Uiso 0.13 1 d P . .
O88 O 0.329(2) 0.222(4) 0.480(2) 0.14(2) Uiso 0.25 1 d P . .
O89 O 0.322(2) 0.303(3) 0.579(2) 0.046(17) Uiso 0.13 1 d P . .
O87 O 0.334(2) 0.171(4) 0.520(2) 0.06(2) Uani 0.13 1 d PU . .
C73 C 0.5341(9) 0.147(2) 0.6382(10) 0.079(10) Uani 0.56(3) 1 d PU A 1
H73A H 0.5313 0.1649 0.6131 0.119 Uiso 0.56(3) 1 calc PR A 1
H73B H 0.5166 0.1673 0.6491 0.119 Uiso 0.56(3) 1 calc PR A 1
H73C H 0.5280 0.1022 0.6351 0.119 Uiso 0.56(3) 1 calc PR A 1
C72 C 0.5254(13) 0.188(2) 0.6487(14) 0.084(13) Uani 0.44(3) 1 d PU A 2
H72A H 0.5125 0.1491 0.6511 0.127 Uiso 0.44(3) 1 calc PR A 2
H72B H 0.5164 0.2013 0.6218 0.127 Uiso 0.44(3) 1 calc PR A 2
H72C H 0.5196 0.2201 0.6647 0.127 Uiso 0.44(3) 1 calc PR A 2
N8 N 0.5816(17) 0.163(3) 0.6994(15) 0.077(12) Uani 0.44(3) 1 d PU A 2
C76 C 0.6227(16) 0.160(3) 0.720(2) 0.081(16) Uani 0.44(3) 1 d PU A 2
H76A H 0.6282 0.1752 0.7463 0.121 Uiso 0.44(3) 1 calc PR A 2
H76B H 0.6357 0.1867 0.7066 0.121 Uiso 0.44(3) 1 calc PR A 2
H76C H 0.6316 0.1173 0.7204 0.121 Uiso 0.44(3) 1 calc PR A 2
C70 C 0.5666(10) 0.1773(17) 0.6616(10) 0.035(9) Uiso 0.44(3) 1 d P A 2
O62 O 0.5912(10) 0.1779(14) 0.6467(9) 0.074(10) Uiso 0.56(3) 1 d P A 1
N7 N 0.5841(13) 0.1314(15) 0.6962(10) 0.061(8) Uani 0.56(3) 1 d PU A 1
C77 C 0.6203(18) 0.127(2) 0.7198(15) 0.11(2) Uani 0.56(3) 1 d PU A 1
H77A H 0.6238 0.1534 0.7426 0.160 Uiso 0.56(3) 1 calc PR A 1
H77B H 0.6373 0.1416 0.7063 0.160 Uiso 0.56(3) 1 calc PR A 1
H77C H 0.6262 0.0841 0.7279 0.160 Uiso 0.56(3) 1 calc PR A 1
C71 C 0.5728(8) 0.1546(14) 0.6639(7) 0.036(6) Uani 0.56(3) 1 d PU A 1
O69 O 0.5624(8) 0.1818(19) 0.5407(11) 0.108(18) Uani 0.69(3) 1 d PD A 1
O70 O 0.5585(16) 0.183(3) 0.5373(18) 0.053(18) Uiso 0.31(3) 1 d PD A 2
C102 C 0.5662(8) 0.101(2) 0.4855(12) 0.144(17) Uiso 0.69(3) 1 d PD A 1
H10D H 0.5722 0.1300 0.4680 0.217 Uiso 0.69(3) 1 calc PR A 1
H10E H 0.5625 0.0591 0.4741 0.217 Uiso 0.69(3) 1 calc PR A 1
H10F H 0.5872 0.0999 0.5102 0.217 Uiso 0.69(3) 1 calc PR A 1
O85 O 0.251(3) 0.099(4) 0.479(2) 0.07(2) Uani 0.13 1 d PU . .
C104 C 0.5520(12) 0.144(2) 0.5106(16) 0.079(12) Uani 0.31(3) 1 d PDU A 2
C99 C 0.4897(14) 0.138(2) 0.5132(14) 0.054(14) Uiso 0.31(3) 1 d PD A 2
H99A H 0.4983 0.1535 0.5397 0.081 Uiso 0.31(3) 1 calc PR A 2
H99B H 0.4703 0.1056 0.5104 0.081 Uiso 0.31(3) 1 calc PR A 2
H99C H 0.4787 0.1720 0.4954 0.081 Uiso 0.31(3) 1 calc PR A 2
C98 C 0.4955(8) 0.1682(16) 0.5253(8) 0.077(8) Uani 0.69(3) 1 d PU A 1
H98A H 0.4776 0.1855 0.5014 0.116 Uiso 0.69(3) 1 calc PR A 1
H98B H 0.4991 0.1979 0.5464 0.116 Uiso 0.69(3) 1 calc PR A 1
H98C H 0.4853 0.1292 0.5315 0.116 Uiso 0.69(3) 1 calc PR A 1
C49 C 0.3797(16) -0.4035(19) 0.7586(11) 0.135(19) Uiso 0.53(3) 1 d PDU C 1
H49A H 0.3521 -0.4088 0.7500 0.202 Uiso 0.53(3) 1 calc PR C 1
H49B H 0.3903 -0.4075 0.7867 0.202 Uiso 0.53(3) 1 calc PR C 1
H49C H 0.3909 -0.4354 0.7467 0.202 Uiso 0.53(3) 1 calc PR C 1
N12 N 0.5226(12) 0.111(3) 0.5044(13) 0.090(13) Uiso 0.31(3) 1 d PDU A 2
C47 C 0.4350(18) -0.3141(17) 0.8070(13) 0.106(18) Uiso 0.47(3) 1 d PDU C 2
C51 C 0.3734(15) -0.3345(17) 0.7037(9) 0.119(16) Uiso 0.53(3) 1 d PDU C 1
H51A H 0.3846 -0.3669 0.6921 0.179 Uiso 0.53(3) 1 calc PR C 1
H51B H 0.3799 -0.2935 0.6961 0.179 Uiso 0.53(3) 1 calc PR C 1
H51C H 0.3457 -0.3394 0.6947 0.179 Uiso 0.53(3) 1 calc PR C 1
C48 C 0.4306(19) -0.322(2) 0.8139(12) 0.13(2) Uiso 0.53(3) 1 d PDU C 1
H48A H 0.4582 -0.3166 0.8212 0.202 Uiso 0.53(3) 1 calc PR C 1
H48B H 0.4250 -0.3667 0.8151 0.202 Uiso 0.53(3) 1 calc PR C 1
H48C H 0.4212 -0.2992 0.8317 0.202 Uiso 0.53(3) 1 calc PR C 1
C100 C 0.4964(8) 0.0811(15) 0.4716(10) 0.103(11) Uiso 0.69(3) 1 d PDU A 1
H10G H 0.4774 0.0871 0.4843 0.154 Uiso 0.69(3) 1 calc PR A 1
H10H H 0.5037 0.0371 0.4731 0.154 Uiso 0.69(3) 1 calc PR A 1
H10I H 0.4856 0.0936 0.4446 0.154 Uiso 0.69(3) 1 calc PR A 1
C46 C 0.4109(14) -0.2984(15) 0.7724(10) 0.120(14) Uiso 0.53(3) 1 d PDU C 1
N16 N 0.4080(11) -0.3434(14) 0.7717(10) 0.114(13) Uiso 0.47(3) 1 d PDU C 2
O50 O 0.3903(12) -0.2489(16) 0.7449(11) 0.109(12) Uiso 0.47(3) 1 d PDU C 2
C101 C 0.5128(16) 0.085(2) 0.4641(12) 0.063(14) Uiso 0.31(3) 1 d PDU A 2
H10J H 0.5287 0.1055 0.4512 0.095 Uiso 0.31(3) 1 calc PR A 2
H10K H 0.4860 0.0935 0.4497 0.095 Uiso 0.31(3) 1 calc PR A 2
H10L H 0.5174 0.0404 0.4654 0.095 Uiso 0.31(3) 1 calc PR A 2
C52 C 0.3543(12) -0.3354(18) 0.7132(10) 0.099(15) Uiso 0.47(3) 1 d PDU C 2
O49 O 0.4081(10) -0.2448(13) 0.7564(9) 0.098(9) Uiso 0.53(3) 1 d PDU C 1
C45 C 0.3833(13) -0.3053(17) 0.7470(12) 0.116(15) Uiso 0.47(3) 1 d PDU C 2
C50 C 0.4037(10) -0.4105(13) 0.7739(9) 0.065(10) Uiso 0.47(3) 1 d PDU C 2
N15 N 0.3890(13) -0.3404(17) 0.7470(9) 0.129(13) Uiso 0.53(3) 1 d PDU C 1
O78 O 0.516(3) -0.116(5) 0.645(3) 0.10(3) Uiso 0.13 1 d P . .
O75 O 0.480(3) -0.148(4) 0.628(3) 0.07(2) Uiso 0.13 1 d P . .
O91 O 0.187(2) 0.130(3) 0.480(2) 0.050(17) Uiso 0.13 1 d P . .
C82 C 0.5147(9) 0.318(2) 0.5081(15) 0.046(11) Uani 0.30(2) 1 d PDU A 1
H82A H 0.4953 0.3393 0.5161 0.069 Uiso 0.30(2) 1 calc PR A 1
H82B H 0.5177 0.2754 0.5176 0.069 Uiso 0.30(2) 1 calc PR A 1
H82C H 0.5068 0.3181 0.4799 0.069 Uiso 0.30(2) 1 calc PR A 1
C83 C 0.5071(5) 0.3532(13) 0.5006(8) 0.086(9) Uani 0.70(2) 1 d PDU A 2
H83A H 0.5145 0.3125 0.5127 0.130 Uiso 0.70(2) 1 calc PR A 2
H83B H 0.4920 0.3476 0.4733 0.130 Uiso 0.70(2) 1 calc PR A 2
H83C H 0.4919 0.3754 0.5135 0.130 Uiso 0.70(2) 1 calc PR A 2
C81 C 0.5916(12) 0.439(2) 0.5160(16) 0.069(17) Uani 0.30(2) 1 d PDU A 1
H81A H 0.6063 0.4320 0.4988 0.104 Uiso 0.30(2) 1 calc PR A 1
H81B H 0.6074 0.4288 0.5426 0.104 Uiso 0.30(2) 1 calc PR A 1
H81C H 0.5837 0.4825 0.5146 0.104 Uiso 0.30(2) 1 calc PR A 1
N5 N 0.5580(10) 0.3990(16) 0.5044(10) 0.044(9) Uani 0.30(2) 1 d PDU A 1
C84 C 0.5266(12) 0.419(3) 0.4698(13) 0.058(15) Uani 0.30(2) 1 d PDU A 1
H84A H 0.5067 0.4386 0.4776 0.087 Uiso 0.30(2) 1 calc PR A 1
H84B H 0.5161 0.3828 0.4536 0.087 Uiso 0.30(2) 1 calc PR A 1
H84C H 0.5362 0.4490 0.4553 0.087 Uiso 0.30(2) 1 calc PR A 1
C79 C 0.5515(9) 0.3517(15) 0.5243(11) 0.052(9) Uani 0.30(2) 1 d PDU A 1
O72 O 0.5809(8) 0.3252(15) 0.5441(10) 0.029(9) Uiso 0.30(2) 1 d PDU A 1
O71 O 0.5777(4) 0.3321(7) 0.5539(4) 0.044(4) Uani 0.70(2) 1 d PDU A 2
O81 O 0.362(2) -0.413(3) 0.6556(16) 0.045(16) Uiso 0.13 1 d PD . .
O48 O 0.4646(9) -0.3053(10) 0.6594(10) 0.111(10) Uani 0.50 1 d PDU . .
C1B C 0.3998(9) -0.2675(11) 0.6235(12) 0.076(11) Uani 0.50 1 d PDU . .
H1BA H 0.3934 -0.2777 0.6465 0.114 Uiso 0.50 1 calc PR . .
H1BB H 0.3843 -0.2929 0.6018 0.114 Uiso 0.50 1 calc PR . .
H1BC H 0.3946 -0.2234 0.6173 0.114 Uiso 0.50 1 calc PR . .
N14 N 0.4497(11) -0.2783(17) 0.5996(11) 0.137(16) Uani 0.50 1 d PDU . .
C1C C 0.4250(15) -0.2656(16) 0.5601(11) 0.105(16) Uani 0.50 1 d PDU . .
H1CA H 0.4386 -0.2747 0.5423 0.157 Uiso 0.50 1 calc PR . .
H1CB H 0.4175 -0.2217 0.5578 0.157 Uiso 0.50 1 calc PR . .
H1CC H 0.4022 -0.2918 0.5539 0.157 Uiso 0.50 1 calc PR . .
C1D C 0.4848(13) -0.314(2) 0.6025(15) 0.119(16) Uiso 0.50 1 d PD . .
H1DA H 0.4791 -0.3589 0.6010 0.179 Uiso 0.50 1 calc PR . .
H1DB H 0.5048 -0.3050 0.6271 0.179 Uiso 0.50 1 calc PR . .
H1DC H 0.4936 -0.3027 0.5812 0.179 Uiso 0.50 1 calc PR . .
C1E C 0.4403(10) -0.280(3) 0.6310(12) 0.14(2) Uiso 0.50 1 d PD . .
O74 O 0.480(4) -0.113(6) 0.652(3) 0.10(3) Uiso 0.13 1 d P . .
O52 O 0.4371(11) -0.082(3) 0.7991(15) 0.041(15) Uiso 0.13 1 d PD C .
O55 O 0.4433(15) -0.046(2) 0.7581(14) 0.075(13) Uiso 0.25 1 d P C .
O1D O 0.4280(18) -0.027(3) 0.7648(16) 0.092(16) Uiso 0.25 1 d P C .
C1H C 0.5434(11) 0.297(3) 0.7928(15) 0.075(13) Uani 0.50 1 d PDU . 1
C55 C 0.5518(9) 0.308(3) 0.7853(16) 0.077(14) Uani 0.50 1 d PDU D 2
O46 O 0.3973(7) -0.1545(11) 0.6890(7) 0.060(6) Uiso 0.50 1 d P C .
O45 O 0.4117(7) -0.1409(10) 0.6990(6) 0.056(6) Uiso 0.50 1 d P C .
O63 O 0.5885(10) 0.2010(17) 0.6502(10) 0.069(10) Uani 0.44(3) 1 d P A 2
O57 O 0.5160(8) 0.4420(13) 0.6901(6) 0.071(7) Uani 0.50 1 d PD . 1
O58 O 0.5199(8) 0.4729(12) 0.6875(7) 0.061(7) Uiso 0.50 1 d PD . 2
N1 N 0.5219(10) 0.4113(11) 0.6346(7) 0.051(7) Uani 0.50 1 d PDU . 1
C64 C 0.5198(12) 0.4131(19) 0.5943(8) 0.048(10) Uiso 0.50 1 d PDU . 1
H64A H 0.5434 0.3962 0.5921 0.072 Uiso 0.50 1 calc PR . 1
H64B H 0.5165 0.4562 0.5851 0.072 Uiso 0.50 1 calc PR . 1
H64C H 0.4982 0.3881 0.5786 0.072 Uiso 0.50 1 calc PR . 1
C61 C 0.5225(10) 0.3470(13) 0.6475(10) 0.055(8) Uiso 0.50 1 d PDU . 1
H61A H 0.4999 0.3252 0.6308 0.083 Uiso 0.50 1 calc PR . 1
H61B H 0.5224 0.3465 0.6741 0.083 Uiso 0.50 1 calc PR . 1
H61C H 0.5454 0.3263 0.6465 0.083 Uiso 0.50 1 calc PR . 1
C58 C 0.5155(11) 0.4545(12) 0.6566(7) 0.058(6) Uani 0.50 1 d PDU . 1
C60 C 0.5071(14) 0.5372(16) 0.6304(12) 0.067(7) Uani 0.50 1 d PDU . 2
H60A H 0.5249 0.5433 0.6163 0.100 Uiso 0.50 1 calc PR . 2
H60B H 0.5097 0.5714 0.6486 0.100 Uiso 0.50 1 calc PR . 2
H60C H 0.4810 0.5362 0.6121 0.100 Uiso 0.50 1 calc PR . 2

loop_
_atom_site_aniso_label
_atom_site_aniso_U_11
_atom_site_aniso_U_22
_atom_site_aniso_U_33
_atom_site_aniso_U_23
_atom_site_aniso_U_13
_atom_site_aniso_U_12
Ba1 0.0314(6) 0.0480(6) 0.0441(6) 0.000 0.0015(4) 0.000
Ba2 0.0427(4) 0.0389(4) 0.0307(3) 0.0029(3) 0.0149(3) -0.0027(3)
Ba3 0.1069(8) 0.0409(4) 0.0591(5) 0.0233(4) 0.0568(6) 0.0163(5)
V5 0.0362(11) 0.0245(9) 0.0224(8) -0.0045(7) 0.0101(8) 0.0006(8)
V3 0.0273(10) 0.0350(10) 0.0227(8) 0.0011(7) 0.0055(7) 0.0041(8)
V2 0.0333(10) 0.0237(9) 0.0281(9) 0.0046(7) 0.0134(8) 0.0062(7)
V4 0.0279(10) 0.0285(9) 0.0291(9) 0.0026(7) 0.0098(8) 0.0065(8)
V1 0.0380(11) 0.0240(9) 0.0242(8) 0.0076(7) 0.0131(8) 0.0075(8)
V10 0.0378(11) 0.0189(8) 0.0295(9) -0.0051(7) 0.0141(8) -0.0037(7)
V7 0.0291(10) 0.0313(10) 0.0309(9) -0.0005(7) 0.0172(8) -0.0027(8)
V8 0.0281(10) 0.0296(9) 0.0333(9) 0.0050(7) 0.0181(8) -0.0022(8)
V11 0.0359(10) 0.0268(9) 0.0242(8) 0.0040(7) 0.0180(8) -0.0016(8)
V6 0.0292(10) 0.0276(9) 0.0243(8) -0.0070(7) 0.0037(7) -0.0057(8)
V12 0.0335(10) 0.0274(9) 0.0245(8) -0.0003(7) 0.0184(7) -0.0030(8)
V9 0.0328(11) 0.0241(9) 0.0324(9) -0.0039(7) 0.0101(8) -0.0056(7)
Cl16 0.0360(14) 0.0287(12) 0.0270(11) 0.0000(9) 0.0178(10) -0.0014(10)
Cl17 0.0325(14) 0.0266(12) 0.0245(11) 0.0033(9) 0.0105(10) 0.0031(10)
Cl18 0.0343(14) 0.0263(12) 0.0272(11) -0.0044(9) 0.0085(10) -0.0036(10)
O19 0.028(4) 0.026(4) 0.035(4) -0.001(3) 0.013(3) -0.002(3)
O29 0.040(4) 0.032(4) 0.025(4) 0.002(3) 0.017(3) 0.006(3)
O9 0.033(4) 0.029(4) 0.022(3) -0.003(3) 0.017(3) 0.002(3)
O25 0.037(4) 0.021(3) 0.027(3) 0.001(3) 0.012(3) -0.002(3)
O17 0.043(5) 0.021(3) 0.029(4) 0.005(3) 0.018(3) 0.009(3)
O31 0.036(4) 0.040(4) 0.024(3) -0.002(3) 0.021(3) -0.003(3)
O27 0.035(4) 0.026(4) 0.027(4) 0.004(3) 0.014(3) 0.002(3)
O33 0.023(4) 0.032(4) 0.029(4) 0.004(3) 0.006(3) -0.002(3)
O1 0.030(4) 0.034(4) 0.025(3) -0.003(3) 0.011(3) 0.002(3)
O10 0.034(4) 0.032(4) 0.030(4) 0.001(3) 0.017(3) -0.001(3)
O20 0.040(4) 0.027(4) 0.031(4) -0.002(3) 0.021(3) 0.001(3)
O28 0.028(4) 0.028(4) 0.030(4) -0.001(3) 0.013(3) -0.002(3)
C35 0.024(6) 0.025(5) 0.034(5) 0.000(4) 0.013(5) 0.001(4)
O16 0.028(4) 0.031(4) 0.031(4) -0.002(3) 0.016(3) -0.002(3)
C8 0.034(6) 0.024(5) 0.021(5) -0.001(4) 0.015(4) 0.003(4)
O14 0.032(4) 0.036(4) 0.026(3) 0.004(3) 0.014(3) -0.001(3)
O15 0.035(4) 0.025(4) 0.027(4) 0.001(3) 0.017(3) -0.003(3)
O2 0.030(4) 0.029(4) 0.027(4) -0.003(3) 0.008(3) -0.003(3)
O18 0.036(4) 0.026(4) 0.030(4) 0.005(3) 0.021(3) 0.006(3)
O3 0.027(4) 0.032(4) 0.032(4) -0.002(3) 0.006(3) 0.001(3)
O22 0.044(5) 0.026(4) 0.033(4) -0.004(3) 0.011(4) -0.011(3)
O26 0.042(5) 0.028(4) 0.021(3) -0.002(3) 0.007(3) 0.000(3)
O11 0.029(4) 0.026(4) 0.028(4) 0.006(3) 0.013(3) 0.001(3)
O7 0.033(4) 0.029(4) 0.025(4) -0.001(3) 0.004(3) 0.000(3)
O8 0.032(4) 0.030(4) 0.028(4) -0.006(3) 0.008(3) -0.004(3)
O43 0.038(5) 0.034(4) 0.036(4) 0.008(3) 0.017(4) 0.007(3)
O41 0.035(4) 0.039(4) 0.022(3) 0.005(3) 0.010(3) 0.008(3)
O4 0.040(5) 0.033(4) 0.024(4) -0.011(3) 0.004(3) -0.004(3)
C17 0.029(6) 0.025(5) 0.030(5) 0.004(4) 0.012(5) -0.005(4)
O40 0.035(4) 0.035(4) 0.038(4) 0.004(3) 0.017(4) 0.008(3)
O6 0.038(5) 0.031(4) 0.033(4) -0.012(3) 0.003(3) -0.003(3)
O39 0.037(5) 0.037(4) 0.031(4) 0.003(3) 0.005(3) 0.006(4)
O56 0.042(5) 0.033(4) 0.034(4) 0.005(3) 0.016(4) -0.005(4)
C11 0.025(6) 0.025(5) 0.030(5) 0.008(4) 0.008(4) 0.005(4)
O5 0.035(4) 0.022(4) 0.026(3) 0.001(3) 0.016(3) -0.004(3)
C27 0.038(6) 0.021(5) 0.029(5) -0.006(4) 0.020(5) 0.001(5)
C9 0.027(6) 0.037(6) 0.022(5) 0.005(4) 0.011(4) -0.001(5)
C21 0.037(6) 0.022(5) 0.020(5) 0.003(4) 0.015(4) 0.004(4)
O12 0.037(5) 0.030(4) 0.023(3) 0.001(3) 0.012(3) 0.002(3)
O34 0.027(4) 0.033(4) 0.048(4) 0.002(3) 0.016(4) -0.010(3)
O13 0.035(4) 0.029(4) 0.024(3) -0.003(3) 0.011(3) 0.004(3)
O42 0.045(5) 0.023(4) 0.040(4) 0.003(3) 0.021(4) 0.007(3)
O1A 0.038(4) 0.033(4) 0.028(4) 0.004(3) 0.019(3) 0.001(3)
O30 0.040(5) 0.027(4) 0.028(4) 0.001(3) 0.016(3) 0.001(3)
O35 0.029(4) 0.041(4) 0.034(4) 0.008(3) 0.019(3) 0.003(3)
O23 0.042(5) 0.022(4) 0.041(4) -0.001(3) 0.015(4) 0.004(3)
O24 0.047(5) 0.021(4) 0.032(4) -0.009(3) 0.012(4) -0.003(3)
O44 0.048(5) 0.029(4) 0.034(4) 0.010(3) 0.017(4) 0.007(4)
O80 0.054(5) 0.040(4) 0.035(4) 0.008(3) 0.019(4) 0.011(4)
O37 0.029(4) 0.052(5) 0.026(4) -0.003(3) -0.003(3) 0.005(4)
O32 0.030(4) 0.037(4) 0.045(4) 0.006(4) 0.018(4) 0.000(3)
O1B 0.057(6) 0.032(4) 0.033(4) -0.008(3) 0.017(4) 0.003(4)
C29 0.025(5) 0.022(5) 0.028(5) -0.001(4) 0.004(4) 0.001(4)
O54 0.043(5) 0.037(4) 0.033(4) 0.010(3) 0.016(4) -0.003(4)
C18 0.033(6) 0.024(5) 0.032(5) 0.006(4) 0.017(5) -0.003(4)
C22 0.032(6) 0.031(5) 0.030(5) -0.005(4) 0.013(5) -0.001(5)
C34 0.030(6) 0.031(6) 0.027(5) -0.002(4) 0.016(4) 0.003(4)
O21 0.038(5) 0.031(4) 0.043(4) 0.000(3) 0.009(4) -0.004(3)
C2 0.026(5) 0.019(5) 0.021(4) -0.003(4) 0.007(4) 0.002(4)
C31 0.019(5) 0.027(5) 0.020(5) -0.003(4) 0.002(4) -0.004(4)
C10 0.034(6) 0.018(5) 0.035(6) 0.007(4) 0.019(5) 0.000(4)
C16 0.031(6) 0.026(5) 0.030(5) 0.003(4) 0.017(5) -0.001(4)
C36 0.018(5) 0.031(6) 0.033(6) -0.008(5) -0.001(4) -0.001(4)
C30 0.016(5) 0.034(6) 0.030(5) 0.000(4) 0.000(4) -0.001(4)
O38 0.037(5) 0.035(4) 0.042(4) -0.001(3) 0.016(4) 0.006(4)
O61 0.024(4) 0.040(4) 0.028(4) -0.003(3) -0.006(3) -0.001(3)
C15 0.024(6) 0.018(5) 0.040(6) -0.003(4) 0.009(5) -0.004(4)
C1 0.025(6) 0.037(6) 0.019(5) 0.000(4) 0.006(4) 0.000(5)
C24 0.035(6) 0.026(5) 0.024(5) -0.006(4) 0.023(5) -0.007(4)
C3 0.031(6) 0.028(5) 0.023(5) -0.001(4) 0.009(4) -0.003(5)
C28 0.027(6) 0.032(6) 0.018(5) -0.001(4) 0.004(4) -0.011(4)
C19 0.028(6) 0.020(5) 0.030(5) -0.001(4) 0.017(5) 0.004(4)
C7 0.032(6) 0.026(5) 0.023(5) -0.006(4) 0.007(4) 0.000(4)
C33 0.024(5) 0.029(5) 0.027(5) 0.000(4) 0.008(4) 0.000(4)
C23 0.033(6) 0.026(5) 0.024(5) 0.001(4) 0.020(4) -0.001(4)
C32 0.022(5) 0.029(5) 0.039(6) 0.004(5) 0.008(5) -0.002(4)
C12 0.035(6) 0.024(5) 0.024(5) 0.005(4) 0.010(5) -0.002(5)
C26 0.037(6) 0.022(5) 0.034(6) -0.010(4) 0.022(5) 0.001(5)
C14 0.033(6) 0.021(5) 0.027(5) 0.003(4) 0.004(5) -0.004(4)
C6 0.031(6) 0.026(5) 0.018(4) 0.006(4) 0.011(4) 0.004(4)
C20 0.035(6) 0.018(5) 0.026(5) -0.008(4) 0.014(4) -0.001(4)
O66 0.060(6) 0.052(6) 0.056(6) 0.000(4) 0.032(5) -0.002(5)
C25 0.038(6) 0.029(6) 0.032(5) 0.001(4) 0.024(5) 0.006(5)
C5 0.030(6) 0.031(5) 0.018(4) 0.000(4) 0.007(4) 0.004(4)
O68 0.114(11) 0.050(6) 0.105(9) 0.029(6) 0.054(8) 0.012(6)
C13 0.017(5) 0.024(5) 0.029(5) 0.005(4) 0.009(4) -0.003(4)
N10 0.133(15) 0.077(10) 0.039(7) -0.005(7) -0.007(8) 0.027(10)
C38 0.125(17) 0.044(8) 0.062(10) -0.005(7) 0.051(11) -0.017(10)
O53 0.088(9) 0.058(6) 0.072(7) 0.001(5) 0.042(7) 0.010(6)
N4 0.067(9) 0.083(9) 0.038(6) -0.023(6) 0.016(6) -0.011(7)
C4 0.022(5) 0.025(5) 0.021(4) 0.002(4) 0.006(4) 0.005(4)
C90 0.089(12) 0.052(8) 0.054(8) -0.001(7) 0.046(9) 0.006(8)
C67 0.063(9) 0.043(7) 0.031(6) -0.008(5) 0.005(6) -0.001(6)
N11 0.101(10) 0.040(6) 0.052(7) -0.003(5) 0.043(7) -0.017(6)
O59 0.071(8) 0.047(6) 0.100(9) -0.012(6) -0.023(7) 0.018(5)
O65 0.039(5) 0.069(7) 0.067(6) 0.006(5) -0.003(5) 0.017(5)
C42 0.102(16) 0.061(11) 0.090(14) 0.000(10) 0.036(13) -0.020(11)
C39 0.086(14) 0.097(14) 0.053(9) -0.001(9) 0.000(9) 0.040(11)
C86 0.19(2) 0.030(8) 0.086(12) 0.020(8) 0.054(14) -0.022(11)
N18 0.147(18) 0.060(9) 0.086(11) 0.001(8) 0.037(12) -0.041(11)
N9 0.18(2) 0.047(9) 0.21(2) 0.011(11) 0.14(2) 0.030(11)
C87 0.107(15) 0.092(13) 0.082(12) -0.050(10) 0.068(11) -0.037(11)
O60 0.073(14) 0.051(10) 0.045(10) 0.008(8) 0.016(9) 0.016(10)
C88 0.050(8) 0.038(7) 0.045(7) 0.009(6) 0.016(6) 0.007(6)
O125 0.136(12) 0.072(8) 0.056(7) -0.017(6) 0.039(7) -0.029(8)
N2 0.069(13) 0.077(13) 0.074(12) -0.006(9) 0.026(9) 0.003(9)
O67 0.30(3) 0.19(2) 0.18(2) 0.030(16) 0.14(2) 0.13(2)
C80 0.027(9) 0.048(10) 0.040(9) -0.013(8) 0.012(7) 0.006(7)
C43 0.16(2) 0.096(15) 0.060(10) -0.006(10) 0.033(13) -0.058(15)
O64 0.131(11) 0.058(7) 0.050(6) -0.008(5) 0.027(7) 0.019(7)
N6 0.024(9) 0.106(14) 0.042(8) 0.022(9) 0.015(8) 0.004(10)
C89 0.088(12) 0.037(7) 0.055(8) 0.009(6) 0.012(8) 0.004(7)
N13 0.123(17) 0.064(12) 0.052(12) -0.012(10) -0.008(11) 0.019(12)
N17 0.119(14) 0.062(9) 0.084(10) 0.018(8) 0.056(10) 0.017(9)
C62 0.111(19) 0.11(2) 0.12(2) -0.001(10) 0.039(11) -0.001(10)
C66 0.090(14) 0.051(9) 0.089(12) 0.014(9) 0.006(11) -0.013(9)
C44 0.116(18) 0.052(10) 0.138(18) -0.007(11) 0.074(15) -0.013(11)
C37 0.138(19) 0.073(12) 0.074(11) 0.037(10) 0.057(12) 0.026(12)
C40 0.101(14) 0.058(10) 0.077(11) 0.037(8) 0.048(10) 0.020(9)
C65 0.07(3) 0.08(3) 0.055(19) 0.020(17) 0.032(17) 0.01(2)
C78 0.059(15) 0.049(13) 0.075(17) -0.020(11) 0.043(13) -0.033(11)
C41 0.14(2) 0.086(14) 0.094(14) -0.015(11) 0.068(14) -0.033(13)
C93 0.26(4) 0.110(18) 0.059(12) -0.015(11) 0.071(17) 0.02(2)
C1A 0.16(2) 0.14(2) 0.042(9) 0.013(11) 0.025(12) -0.046(18)
C94 0.14(2) 0.051(10) 0.125(17) 0.004(10) 0.090(15) -0.005(11)
C95 0.067(13) 0.084(15) 0.17(2) 0.027(15) 0.029(15) 0.029(11)
C69 0.081(14) 0.122(17) 0.101(14) -0.076(13) 0.040(12) -0.022(12)
C96 0.128(19) 0.058(11) 0.126(18) 0.000(11) 0.080(16) -0.011(12)
C57 0.058(8) 0.065(10) 0.065(8) 0.002(7) 0.022(6) 0.002(7)
C85 0.091(15) 0.071(14) 0.054(12) 0.026(11) 0.024(11) 0.026(12)
C92 0.18(3) 0.15(2) 0.108(18) -0.004(17) -0.045(18) 0.09(2)
C97 0.14(2) 0.061(11) 0.073(12) -0.001(9) 0.017(13) -0.004(12)
C59 0.070(10) 0.066(13) 0.072(11) 0.006(10) 0.028(9) 0.007(11)
O51 0.061(13) 0.074(14) 0.044(10) 0.014(9) 0.015(9) -0.004(11)
O73 0.05(3) 0.05(3) 0.06(3) 0.000 0.02(3) 0.000
C75 0.24(5) 0.055(19) 0.14(3) 0.02(2) 0.15(4) 0.03(3)
O82 0.12(5) 0.08(4) 0.11(4) -0.03(3) 0.01(4) -0.01(3)
C74 0.09(3) 0.12(4) 0.043(19) 0.00(2) 0.01(2) 0.00(3)
O47 0.04(2) 0.06(2) 0.08(3) 0.01(2) 0.002(19) 0.024(19)
C54 0.065(16) 0.055(14) 0.043(14) -0.005(11) 0.020(11) 0.028(13)
N3 0.085(18) 0.051(14) 0.060(14) -0.002(12) 0.040(14) 0.018(13)
C53 0.065(19) 0.043(15) 0.066(18) -0.013(13) 0.026(15) 0.005(14)
O87 0.06(3) 0.05(3) 0.05(2) -0.001(18) 0.007(18) 0.003(18)
C73 0.056(14) 0.113(19) 0.080(15) -0.019(14) 0.037(12) -0.026(14)
C72 0.069(19) 0.09(2) 0.09(2) 0.011(16) 0.024(15) -0.002(16)
N8 0.08(2) 0.10(3) 0.052(18) 0.02(3) 0.029(15) 0.01(3)
C76 0.05(3) 0.08(3) 0.11(4) 0.02(3) 0.03(2) 0.04(3)
N7 0.092(18) 0.064(19) 0.036(12) 0.021(16) 0.032(11) 0.023(19)
C77 0.14(4) 0.10(3) 0.06(2) 0.00(3) 0.01(2) 0.07(3)
C71 0.041(10) 0.044(10) 0.034(9) 0.010(8) 0.027(7) -0.002(8)
O69 0.11(2) 0.075(17) 0.09(2) -0.037(13) -0.027(13) -0.031(14)
O85 0.06(3) 0.07(3) 0.07(3) -0.007(18) 0.025(19) 0.000(19)
C104 0.07(2) 0.08(2) 0.09(2) 0.022(19) 0.020(19) 0.025(19)
C98 0.067(13) 0.114(18) 0.070(13) 0.021(13) 0.050(11) 0.036(12)
C82 0.025(16) 0.042(17) 0.059(18) -0.008(15) -0.004(13) -0.003(14)
C83 0.056(13) 0.114(17) 0.080(14) 0.002(13) 0.010(11) -0.026(13)
C81 0.06(3) 0.07(3) 0.06(3) -0.03(3) 0.01(3) -0.02(3)
N5 0.019(17) 0.072(17) 0.044(16) -0.013(13) 0.014(15) -0.025(15)
C84 0.06(2) 0.06(2) 0.06(2) -0.008(16) 0.013(15) 0.004(16)
C79 0.035(19) 0.07(2) 0.035(17) 0.000(15) -0.003(16) -0.014(17)
O71 0.060(9) 0.047(8) 0.027(7) -0.001(6) 0.018(6) 0.015(6)
O48 0.11(2) 0.030(11) 0.20(3) -0.010(15) 0.06(2) -0.021(12)
C1B 0.10(2) 0.011(11) 0.14(3) -0.023(15) 0.06(2) 0.002(13)
N14 0.16(4) 0.09(3) 0.19(4) -0.06(3) 0.09(4) -0.05(3)
C1C 0.18(5) 0.044(19) 0.09(2) 0.013(18) 0.04(3) 0.03(2)
C1H 0.12(2) 0.04(2) 0.029(19) 0.016(14) -0.013(17) -0.003(19)
C55 0.12(2) 0.05(2) 0.03(2) 0.021(14) -0.020(18) -0.004(19)
O63 0.09(2) 0.06(2) 0.09(2) -0.020(16) 0.071(18) -0.023(17)
O57 0.09(2) 0.069(17) 0.054(13) 0.015(12) 0.030(12) 0.016(15)
N1 0.050(11) 0.053(10) 0.048(9) 0.005(8) 0.013(7) 0.002(8)
C58 0.053(8) 0.059(10) 0.065(8) -0.002(7) 0.022(7) -0.001(7)
C60 0.072(11) 0.067(13) 0.068(12) 0.006(11) 0.032(10) 0.004(12)

loop_
_atom_type_symbol
_atom_type_description
_atom_type_scat_dispersion_real
_atom_type_scat_dispersion_imag
_atom_type_scat_source
C C 0.0181 0.0091 'International Tables Vol C Tables 4.2.6.8 and 6.1.1.4'
H H 0.0000 0.0000 'International Tables Vol C Tables 4.2.6.8 and 6.1.1.4'
Ba Ba -1.0456 8.4617 'International Tables Vol C Tables 4.2.6.8 and 6.1.1.4'
Cl Cl 0.3639 0.7018 'International Tables Vol C Tables 4.2.6.8 and 6.1.1.4'
N N 0.0311 0.0180 'International Tables Vol C Tables 4.2.6.8 and 6.1.1.4'
O O 0.0492 0.0322 'International Tables Vol C Tables 4.2.6.8 and 6.1.1.4'
V V 0.0687 2.1097 'International Tables Vol C Tables 4.2.6.8 and 6.1.1.4'

loop_
_geom_angle_atom_site_label_1
_geom_angle_atom_site_label_2
_geom_angle_atom_site_label_3
_geom_angle
_geom_angle_site_symmetry_1
_geom_angle_site_symmetry_3
O60 Ba1 O60 26.3(8) . 2_656
O60 Ba1 O57 56.0(7) . 2_656
O60 Ba1 O57 81.9(7) 2_656 2_656
O60 Ba1 O57 81.9(7) . .
O60 Ba1 O57 56.0(7) 2_656 .
O57 Ba1 O57 137.9(12) 2_656 .
O60 Ba1 O58 96.9(7) . .
O60 Ba1 O58 70.8(7) 2_656 .
O57 Ba1 O58 152.7(10) 2_656 .
O57 Ba1 O58 15.0(6) . .
O60 Ba1 O58 70.8(7) . 2_656
O60 Ba1 O58 96.9(7) 2_656 2_656
O57 Ba1 O58 15.0(6) 2_656 2_656
O57 Ba1 O58 152.7(10) . 2_656
O58 Ba1 O58 167.6(11) . 2_656
O60 Ba1 O61 74.4(5) . .
O60 Ba1 O61 78.9(5) 2_656 .
O57 Ba1 O61 85.0(6) 2_656 .
O57 Ba1 O61 85.2(6) . .
O58 Ba1 O61 90.8(6) . .
O58 Ba1 O61 86.3(6) 2_656 .
O60 Ba1 O61 78.9(5) . 2_656
O60 Ba1 O61 74.4(5) 2_656 2_656
O57 Ba1 O61 85.2(6) 2_656 2_656
O57 Ba1 O61 85.0(6) . 2_656
O58 Ba1 O61 86.3(6) . 2_656
O58 Ba1 O61 90.8(6) 2_656 2_656
O61 Ba1 O61 152.6(3) . 2_656
O60 Ba1 O59 132.6(5) . .
O60 Ba1 O59 141.8(5) 2_656 .
O57 Ba1 O59 87.2(6) 2_656 .
O57 Ba1 O59 126.1(7) . .
O58 Ba1 O59 113.5(6) . .
O58 Ba1 O59 76.3(6) 2_656 .
O61 Ba1 O59 136.6(3) . .
O61 Ba1 O59 68.3(3) 2_656 .
O60 Ba1 O59 141.8(5) . 2_656
O60 Ba1 O59 132.6(5) 2_656 2_656
O57 Ba1 O59 126.1(7) 2_656 2_656
O57 Ba1 O59 87.2(6) . 2_656
O58 Ba1 O59 76.3(6) . 2_656
O58 Ba1 O59 113.5(6) 2_656 2_656
O61 Ba1 O59 68.3(3) . 2_656
O61 Ba1 O59 136.6(3) 2_656 2_656
O59 Ba1 O59 82.7(5) . 2_656
O69 Ba2 O65 149.7(10) . .
O69 Ba2 O63 93.3(12) . .
O65 Ba2 O63 89.8(9) . .
O69 Ba2 O62 88.2(12) . .
O65 Ba2 O62 89.1(8) . .
O63 Ba2 O62 11.4(9) . .
O69 Ba2 O66 87.8(9) . .
O65 Ba2 O66 82.2(3) . .
O63 Ba2 O66 165.7(9) . .
O62 Ba2 O66 155.2(7) . .
O69 Ba2 O71 76.7(11) . .
O65 Ba2 O71 129.4(4) . .
O63 Ba2 O71 112.3(9) . .
O62 Ba2 O71 120.8(8) . .
O66 Ba2 O71 81.9(4) . .
O69 Ba2 O64 136.4(9) . .
O65 Ba2 O64 72.4(4) . .
O63 Ba2 O64 68.7(8) . .
O62 Ba2 O64 79.3(7) . .
O66 Ba2 O64 119.3(4) . .
O71 Ba2 O64 74.5(4) . .
O69 Ba2 O72 72.6(13) . .
O65 Ba2 O72 130.4(7) . .
O63 Ba2 O72 120.4(12) . .
O62 Ba2 O72 128.1(10) . .
O66 Ba2 O72 73.5(8) . .
O71 Ba2 O72 9.4(8) . .
O64 Ba2 O72 82.8(8) . .
O69 Ba2 O70 2(3) . .
O65 Ba2 O70 151.6(14) . .
O63 Ba2 O70 93.6(14) . .
O62 Ba2 O70 88.9(15) . .
O66 Ba2 O70 88.0(10) . .
O71 Ba2 O70 74.7(17) . .
O64 Ba2 O70 134.7(12) . .
O72 Ba2 O70 70.7(18) . .
O69 Ba2 O68 74.6(11) . .
O65 Ba2 O68 76.4(4) . .
O63 Ba2 O68 79.3(9) . .
O62 Ba2 O68 68.1(7) . .
O66 Ba2 O68 87.3(3) . .
O71 Ba2 O68 149.6(4) . .
O64 Ba2 O68 134.7(4) . .
O72 Ba2 O68 142.2(8) . .
O70 Ba2 O68 76.6(16) . .
O125 Ba3 O53 81.6(4) . .
O125 Ba3 O52 168.8(14) . .
O53 Ba3 O52 95.9(14) . .
O125 Ba3 O56 90.1(3) . .
O53 Ba3 O56 77.3(3) . .
O52 Ba3 O56 100.0(14) . .
O125 Ba3 O50 85.3(9) . .
O53 Ba3 O50 148.1(9) . .
O52 Ba3 O50 102.0(16) . .
O56 Ba3 O50 73.7(8) . .
O125 Ba3 O44 77.7(3) . .
O53 Ba3 O44 69.4(3) . .
O52 Ba3 O44 91.2(14) . .
O56 Ba3 O44 145.8(2) . .
O50 Ba3 O44 135.5(8) . .
O125 Ba3 O45 88.6(6) . .
O53 Ba3 O45 137.9(5) . .
O52 Ba3 O45 86.0(15) . .
O56 Ba3 O45 143.9(5) . .
O50 Ba3 O45 70.3(9) . .
O44 Ba3 O45 68.5(5) . .
O125 Ba3 O46 76.3(6) . .
O53 Ba3 O46 137.0(5) . .
O52 Ba3 O46 98.8(15) . .
O56 Ba3 O46 138.2(5) . .
O50 Ba3 O46 66.0(9) . .
O44 Ba3 O46 70.1(5) . .
O45 Ba3 O46 12.8(6) . .
O125 Ba3 O49 98.6(7) . .
O53 Ba3 O49 153.9(7) . .
O52 Ba3 O49 88.4(15) . .
O56 Ba3 O49 76.6(7) . .
O50 Ba3 O49 13.6(9) . .
O44 Ba3 O49 136.5(7) . .
O45 Ba3 O49 68.0(8) . .
O46 Ba3 O49 67.0(8) . .
O125 Ba3 O1D 134.5(11) . .
O53 Ba3 O1D 85.8(13) . .
O52 Ba3 O1D 34.4(17) . .
O56 Ba3 O1D 129.3(11) . .
O50 Ba3 O1D 123.2(15) . .
O44 Ba3 O1D 56.9(11) . .
O45 Ba3 O1D 72.4(13) . .
O46 Ba3 O1D 84.1(13) . .
O49 Ba3 O1D 110.9(14) . .
O125 Ba3 O51 155.6(5) . .
O53 Ba3 O51 99.4(5) . .
O52 Ba3 O51 35.6(14) . .
O56 Ba3 O51 66.6(4) . .
O50 Ba3 O51 81.2(9) . .
O44 Ba3 O51 125.7(4) . .
O45 Ba3 O51 105.7(6) . .
O46 Ba3 O51 115.7(7) . .
O49 Ba3 O51 69.8(7) . .
O1D Ba3 O51 69.7(12) . .
O125 Ba3 O55 134.9(9) . .
O53 Ba3 O55 100.6(11) . .
O52 Ba3 O55 34.7(16) . .
O56 Ba3 O55 134.7(9) . .
O50 Ba3 O55 109.1(14) . .
O44 Ba3 O55 61.9(9) . .
O45 Ba3 O55 59.5(11) . .
O46 Ba3 O55 71.9(11) . .
O49 Ba3 O55 97.5(12) . .
O1D Ba3 O55 15.0(12) . .
O51 Ba3 O55 69.2(10) . .
O1B V5 O4 102.2(4) . .
O1B V5 O24 101.7(4) . 7_556
O4 V5 O24 97.6(4) . 7_556
O1B V5 O26 98.1(4) . 7_556
O4 V5 O26 157.2(3) . 7_556
O24 V5 O26 88.2(3) 7_556 7_556
O1B V5 O13 99.1(4) . .
O4 V5 O13 87.8(3) . .
O24 V5 O13 156.9(3) 7_556 .
O26 V5 O13 78.7(3) 7_556 .
O37 V3 O39 102.2(4) . .
O37 V3 O41 102.3(4) . .
O39 V3 O41 97.8(4) . .
O37 V3 O3 98.9(4) . .
O39 V3 O3 88.4(3) . .
O41 V3 O3 156.0(3) . .
O37 V3 O12 98.6(4) . .
O39 V3 O12 156.8(3) . .
O41 V3 O12 87.7(3) . .
O3 V3 O12 78.2(3) . .
O42 V2 O40 102.9(4) . .
O42 V2 O43 103.8(4) . .
O40 V2 O43 97.8(4) . .
O42 V2 O27 98.7(3) . .
O40 V2 O27 88.2(3) . .
O43 V2 O27 154.7(3) . .
O42 V2 O18 97.6(4) . .
O40 V2 O18 156.9(3) . .
O43 V2 O18 87.3(3) . .
O27 V2 O18 78.3(3) . .
O38 V4 O40 103.2(4) . .
O38 V4 O39 103.7(4) . .
O40 V4 O39 97.5(4) . .
O38 V4 O28 99.0(4) . .
O40 V4 O28 87.7(3) . .
O39 V4 O28 154.8(3) . .
O38 V4 O1 99.4(4) . .
O40 V4 O1 154.9(3) . .
O39 V4 O1 87.7(3) . .
O28 V4 O1 77.9(3) . .
O44 V1 O41 102.6(4) . .
O44 V1 O43 102.1(4) . .
O41 V1 O43 98.0(4) . .
O44 V1 O17 97.9(4) . .
O41 V1 O17 156.9(3) . .
O43 V1 O17 87.9(3) . .
O44 V1 O11 98.3(3) . .
O41 V1 O11 88.5(3) . .
O43 V1 O11 156.6(3) . .
O17 V1 O11 78.0(3) . .
O23 V10 O24 104.6(4) . .
O23 V10 O22 103.3(4) . .
O24 V10 O22 97.8(4) . .
O23 V10 O20 98.9(3) . .
O24 V10 O20 153.8(3) . .
O22 V10 O20 87.6(3) . .
O23 V10 O25 98.8(4) . .
O24 V10 O25 87.7(3) . .
O22 V10 O25 155.0(3) . .
O20 V10 O25 77.4(3) . .
O32 V7 O35 103.9(4) . .
O32 V7 O31 104.0(4) . .
O35 V7 O31 99.1(3) . .
O32 V7 O33 98.4(4) . .
O35 V7 O33 88.2(3) . .
O31 V7 O33 153.9(3) . .
O32 V7 O30 96.8(4) . .
O35 V7 O30 156.5(3) . .
O31 V7 O30 86.4(3) . .
O33 V7 O30 77.8(3) . .
O34 V8 O35 103.9(4) . .
O34 V8 O14 104.6(4) . 7_556
O35 V8 O14 97.6(3) . 7_556
O34 V8 O10 98.1(4) . .
O35 V8 O10 87.6(3) . .
O14 V8 O10 154.7(3) 7_556 .
O34 V8 O16 98.2(4) . 7_556
O35 V8 O16 155.0(3) . 7_556
O14 V8 O16 87.8(3) 7_556 7_556
O10 V8 O16 77.8(3) . 7_556
O54 V11 O14 103.3(4) . .
O54 V11 O1A 102.4(4) . .
O14 V11 O1A 97.9(4) . .
O54 V11 O15 98.4(4) . .
O14 V11 O15 88.5(3) . .
O1A V11 O15 156.2(3) . .
O54 V11 O5 98.3(4) . .
O14 V11 O5 155.9(3) . .
O1A V11 O5 87.7(3) . .
O15 V11 O5 77.7(3) . .
O61 V6 O4 102.5(4) . .
O61 V6 O6 102.1(4) . .
O4 V6 O6 97.8(4) . .
O61 V6 O2 98.6(4) . .
O4 V6 O2 88.5(3) . .
O6 V6 O2 156.5(3) . .
O61 V6 O7 98.2(4) . .
O4 V6 O7 156.9(3) . .
O6 V6 O7 87.6(3) . .
O2 V6 O7 78.4(3) . .
O56 V12 O1A 103.2(4) . 4_546
O56 V12 O31 103.1(4) . 6_556
O1A V12 O31 98.9(4) 4_546 6_556
O56 V12 O9 97.7(4) . 4_546
O1A V12 O9 88.1(3) 4_546 4_546
O31 V12 O9 155.8(3) 6_556 4_546
O56 V12 O29 97.8(4) . 6_556
O1A V12 O29 156.1(3) 4_546 6_556
O31 V12 O29 87.2(3) 6_556 6_556
O9 V12 O29 77.8(3) 4_546 6_556
O21 V9 O22 103.5(4) . .
O21 V9 O6 103.5(4) . 7_556
O22 V9 O6 98.5(3) . 7_556
O21 V9 O8 97.4(4) . 7_556
O22 V9 O8 156.3(3) . 7_556
O6 V9 O8 87.0(3) 7_556 7_556
O21 V9 O19 98.6(4) . .
O22 V9 O19 87.7(3) . .
O6 V9 O19 154.9(3) 7_556 .
O8 V9 O19 78.4(3) 7_556 .
C17 O19 V9 129.8(7) . .
C26 O29 V12 131.3(7) . 6
C8 O9 V12 131.0(7) . 4_556
C19 O25 V10 131.2(7) . .
C10 O17 V1 131.9(7) . .
V12 O31 V7 128.1(4) 6 .
C27 O27 V2 131.2(7) . .
C35 O33 V7 131.5(7) . .
C28 O1 V4 131.9(6) . .
C35 O10 V8 131.2(7) . .
C17 O20 V10 131.4(7) . .
C27 O28 V4 132.1(7) . .
O33 C35 O10 126.0(9) . .
O33 C35 C33 117.1(9) . .
O10 C35 C33 116.9(9) . .
C18 O16 V8 131.6(7) . 7_556
O9 C8 O5 126.4(10) . .
O9 C8 C6 117.2(9) . .
O5 C8 C6 116.4(9) . .
V11 O14 V8 128.5(4) . 7_556
C18 O15 V11 130.8(7) . .
C1 O2 V6 130.8(7) . .
C10 O18 V2 131.2(7) . .
C28 O3 V3 130.3(7) . .
V9 O22 V10 129.0(4) . .
C19 O26 V5 131.6(7) . 7_556
C9 O11 V1 130.4(7) . .
C36 O7 V6 131.1(7) . .
C36 O8 V9 132.2(7) . 7_556
V1 O43 V2 127.6(4) . .
V1 O41 V3 127.1(4) . .
V5 O4 V6 127.5(4) . .
O20 C17 O19 127.6(10) . .
O20 C17 C15 116.3(9) . .
O19 C17 C15 116.1(9) . .
V2 O40 V4 128.1(4) . .
V6 O6 V9 127.4(4) . 7_556
V3 O39 V4 128.3(4) . .
V12 O56 Ba3 155.4(5) . .
C16 C11 C12 121.0(10) . .
C16 C11 C10 119.3(10) . .
C12 C11 C10 119.5(9) . .
C8 O5 V11 130.5(7) . .
O28 C27 O27 125.7(9) . .
O28 C27 C22 118.1(9) . .
O27 C27 C22 116.2(9) . .
O12 C9 O11 126.8(10) . .
O12 C9 C4 116.7(9) . .
O11 C9 C4 116.5(9) . .
C20 C21 C22 119.8(10) . .
C20 C21 H21 120.1 . .
C22 C21 H21 120.1 . .
C9 O12 V3 130.7(7) . .
C1 O13 V5 129.8(7) . .
V12 O1A V11 128.5(4) 4_556 .
C26 O30 V7 130.8(7) . .
V7 O35 V8 128.7(4) . .
V10 O24 V5 128.6(4) . 7_556
V1 O44 Ba3 152.2(4) . .
C34 C29 C30 120.6(9) . .
C34 C29 C28 119.8(9) . .
C30 C29 C28 119.5(9) . .
O15 C18 O16 125.8(10) . .
O15 C18 C13 118.3(10) . .
O16 C18 C13 115.9(9) . .
C23 C22 C21 120.2(10) . .
C23 C22 C27 119.0(10) . .
C21 C22 C27 120.8(9) . .
C29 C34 C33 120.0(9) . .
C29 C34 H34 120.0 . .
C33 C34 H34 120.0 . .
C7 C2 C3 119.5(9) . .
C7 C2 C1 120.8(9) . .
C3 C2 C1 119.7(9) . .
C32 C31 C30 120.5(10) . .
C32 C31 C36 120.2(9) . .
C30 C31 C36 119.2(9) . .
O17 C10 O18 125.8(10) . .
O17 C10 C11 117.2(9) . .
O18 C10 C11 117.0(9) . .
C11 C16 C15 119.4(10) . .
C11 C16 H16 120.3 . .
C15 C16 H16 120.3 . .
O7 C36 O8 125.7(10) . .
O7 C36 C31 117.7(9) . .
O8 C36 C31 116.6(9) . .
C29 C30 C31 118.9(10) . .
C29 C30 H30 120.6 . .
C31 C30 H30 120.6 . .
V6 O61 Ba1 150.8(4) . .
C14 C15 C16 119.9(9) . .
C14 C15 C17 120.3(9) . .
C16 C15 C17 119.7(10) . .
O2 C1 O13 127.1(10) . .
O2 C1 C2 117.1(9) . .
O13 C1 C2 115.7(9) . .
C23 C24 C25 119.6(9) . .
C23 C24 C26 121.2(10) . .
C25 C24 C26 119.0(9) . .
C2 C3 C4 119.8(10) . .
C2 C3 H3 120.1 . .
C4 C3 H3 120.1 . .
O1 C28 O3 126.9(10) . .
O1 C28 C29 117.0(8) . .
O3 C28 C29 116.0(9) . .
O26 C19 O25 126.0(10) . .
O26 C19 C20 117.3(9) . .
O25 C19 C20 116.8(9) . .
C2 C7 C6 121.4(10) . .
C2 C7 H7 119.3 . .
C6 C7 H7 119.3 . .
C32 C33 C34 120.3(9) . .
C32 C33 C35 120.0(9) . .
C34 C33 C35 119.6(9) . .
C22 C23 C24 119.8(10) . .
C22 C23 H23 120.1 . .
C24 C23 H23 120.1 . .
C33 C32 C31 119.6(10) . .
C33 C32 H32 120.2 . .
C31 C32 H32 120.2 . .
C11 C12 C13 120.1(9) . .
C11 C12 H12 119.9 . .
C13 C12 H12 119.9 . .
O29 C26 O30 126.6(10) . .
O29 C26 C24 118.1(10) . .
O30 C26 C24 115.3(9) . .
C13 C14 C15 121.0(10) . .
C13 C14 H14 119.5 . .
C15 C14 H14 119.5 . .
C5 C6 C7 118.3(10) . .
C5 C6 C8 121.5(9) . .
C7 C6 C8 120.2(9) . .
C25 C20 C21 120.6(10) . .
C25 C20 C19 120.2(9) . .
C21 C20 C19 119.1(9) . .
C88 O66 Ba2 144.7(8) . .
C20 C25 C24 119.9(10) . .
C20 C25 H25 120.0 . .
C24 C25 H25 120.0 . .
C4 C5 C6 120.4(10) . .
C4 C5 H5 119.8 . .
C6 C5 H5 119.8 . .
C96 O68 Ba2 137.5(13) . .
C14 C13 C12 118.4(10) . .
C14 C13 C18 121.0(9) . .
C12 C13 C18 120.4(9) . .
C90 N10 C92 127.7(19) . .
C90 N10 C93 116.4(17) . .
C92 N10 C93 115.9(18) . .
N17 C38 O53 117.1(16) . .
N17 C38 C37 124(2) . .
O53 C38 C37 118.6(17) . .
C38 O53 Ba3 129.9(10) . .
C67 N4 C69 124.2(15) . .
C67 N4 C1A 121.1(14) . .
C69 N4 C1A 114.7(15) . .
C5 C4 C3 120.6(9) . .
C5 C4 C9 119.7(9) . .
C3 C4 C9 119.6(10) . .
O65 C90 N10 122.0(15) . .
O65 C90 O67 125.1(16) . .
N10 C90 O67 112.7(18) . .
O64 C67 N4 120.2(13) . .
O64 C67 C66 118.8(13) . .
N4 C67 C66 121.0(14) . .
C88 N11 C86 123.0(14) . .
C88 N11 C87 121.0(13) . .
C86 N11 C87 115.2(14) . .
Ba1 O59 H59A 114.1 . .
Ba1 O59 H59B 113.3 . .
H59A O59 H59B 105.0 . .
C90 O65 Ba2 151.6(10) . .
O125 C42 N18 127(2) . .
O125 C42 C41 121(2) . .
N18 C42 C41 112(2) . .
N17 C39 H39A 109.5 . .
N17 C39 H39B 109.5 . .
H39A C39 H39B 109.5 . .
N17 C39 H39C 109.5 . .
H39A C39 H39C 109.5 . .
H39B C39 H39C 109.5 . .
N11 C86 H86A 109.5 . .
N11 C86 H86B 109.5 . .
H86A C86 H86B 109.5 . .
N11 C86 H86C 109.5 . .
H86A C86 H86C 109.5 . .
H86B C86 H86C 109.5 . .
C42 N18 C43 128(2) . .
C42 N18 C44 116.3(19) . .
C43 N18 C44 116(2) . .
C96 N9 C94 125(3) . .
C96 N9 C95 116(2) . .
C94 N9 C95 119(2) . .
N11 C87 H87A 109.5 . .
N11 C87 H87B 109.5 . .
H87A C87 H87B 109.5 . .
N11 C87 H87C 109.5 . .
H87A C87 H87C 109.5 . .
H87B C87 H87C 109.5 . .
C54 O60 O60 63(2) . 2_656
C54 O60 C54 45(2) . 2_656
O60 O60 C54 56.3(16) 2_656 2_656
C54 O60 N3 50.1(18) . .
O60 O60 N3 88.0(12) 2_656 .
C54 O60 N3 32.3(15) 2_656 .
C54 O60 Ba1 133(2) . .
O60 O60 Ba1 76.8(4) 2_656 .
C54 O60 Ba1 127.0(17) 2_656 .
N3 O60 Ba1 155.5(13) . .
O66 C88 N11 120.6(12) . .
O66 C88 C89 120.4(13) . .
N11 C88 C89 118.9(13) . .
C104 C103 H10A 109.5 . .
C104 C103 H10B 109.5 . .
H10A C103 H10B 109.5 . .
C104 C103 H10C 109.5 . .
H10A C103 H10C 109.5 . .
H10B C103 H10C 109.5 . .
C42 O125 Ba3 146.7(15) . .
C57 N2 C65 123(3) . .
C57 N2 C62 113(3) . .
C65 N2 C62 124(3) . .
C90 O67 H67A 109.5 . .
C90 O67 H67B 109.5 . .
H67A O67 H67B 109.5 . .
C90 O67 H67C 109.5 . .
H67A O67 H67C 109.5 . .
H67B O67 H67C 109.5 . .
O71 C80 N6 121.7(16) . .
O71 C80 C78 123.6(15) . .
N6 C80 C78 114.6(17) . .
N18 C43 H43A 109.5 . .
N18 C43 H43B 109.5 . .
H43A C43 H43B 109.5 . .
N18 C43 H43C 109.5 . .
H43A C43 H43C 109.5 . .
H43B C43 H43C 109.5 . .
C67 O64 Ba2 160.5(10) . .
C80 N6 C83 120.7(16) . .
C80 N6 C85 124.6(18) . .
C83 N6 C85 114.3(14) . .
C88 C89 H89A 109.5 . .
C88 C89 H89B 109.5 . .
H89A C89 H89B 109.5 . .
C88 C89 H89C 109.5 . .
H89A C89 H89C 109.5 . .
H89B C89 H89C 109.5 . .
C105 N13 C102 122(3) . .
C105 N13 C100 120(3) . .
C102 N13 C100 115.0(17) . .
C38 N17 C40 121.9(18) . .
C38 N17 C39 120.3(17) . .
C40 N17 C39 117.8(16) . .
C68 C62 N2 109(3) . .
C68 C62 H62A 109.5 . .
N2 C62 H62A 109.5 . .
C68 C62 H62B 109.5 . .
N2 C62 H62B 109.5 . .
H62A C62 H62B 109.5 . .
C67 C66 H66A 109.5 . .
C67 C66 H66B 109.5 . .
H66A C66 H66B 109.5 . .
C67 C66 H66C 109.5 . .
H66A C66 H66C 109.5 . .
H66B C66 H66C 109.5 . .
N18 C44 H44A 109.5 . .
N18 C44 H44B 109.5 . .
H44A C44 H44B 109.5 . .
N18 C44 H44C 109.5 . .
H44A C44 H44C 109.5 . .
H44B C44 H44C 109.5 . .
C38 C37 H37A 109.5 . .
C38 C37 H37B 109.5 . .
H37A C37 H37B 109.5 . .
C38 C37 H37C 109.5 . .
H37A C37 H37C 109.5 . .
H37B C37 H37C 109.5 . .
N17 C40 H40A 109.5 . .
N17 C40 H40B 109.5 . .
H40A C40 H40B 109.5 . .
N17 C40 H40C 109.5 . .
H40A C40 H40C 109.5 . .
H40B C40 H40C 109.5 . .
N2 C65 H65A 109.5 . .
N2 C65 H65B 109.5 . .
H65A C65 H65B 109.5 . .
N2 C65 H65C 109.5 . .
H65A C65 H65C 109.5 . .
H65B C65 H65C 109.5 . .
O69 C105 N13 120(3) . .
O69 C105 C98 123(3) . .
N13 C105 C98 117(2) . .
C80 C78 H78A 109.5 . .
C80 C78 H78B 109.5 . .
H78A C78 H78B 109.5 . .
C80 C78 H78C 109.5 . .
H78A C78 H78C 109.5 . .
H78B C78 H78C 109.5 . .
C42 C41 H41A 109.5 . .
C42 C41 H41B 109.5 . .
H41A C41 H41B 109.5 . .
C42 C41 H41C 109.5 . .
H41A C41 H41C 109.5 . .
H41B C41 H41C 109.5 . .
N10 C93 H93A 109.5 . .
N10 C93 H93B 109.5 . .
H93A C93 H93B 109.5 . .
N10 C93 H93C 109.5 . .
H93A C93 H93C 109.5 . .
H93B C93 H93C 109.5 . .
N4 C1A H1AA 109.5 . .
N4 C1A H1AB 109.5 . .
H1AA C1A H1AB 109.5 . .
N4 C1A H1AC 109.5 . .
H1AA C1A H1AC 109.5 . .
H1AB C1A H1AC 109.5 . .
N9 C94 H94A 109.5 . .
N9 C94 H94B 109.5 . .
H94A C94 H94B 109.5 . .
N9 C94 H94C 109.5 . .
H94A C94 H94C 109.5 . .
H94B C94 H94C 109.5 . .
N9 C95 H95A 109.5 . .
N9 C95 H95B 109.5 . .
H95A C95 H95B 109.5 . .
N9 C95 H95C 109.5 . .
H95A C95 H95C 109.5 . .
H95B C95 H95C 109.5 . .
N4 C69 H69A 109.5 . .
N4 C69 H69B 109.5 . .
H69A C69 H69B 109.5 . .
N4 C69 H69C 109.5 . .
H69A C69 H69C 109.5 . .
H69B C69 H69C 109.5 . .
N9 C96 O68 124(3) . .
N9 C96 C97 115(2) . .
O68 C96 C97 121(2) . .
O58 C57 N2 121(3) . .
O58 C57 C60 122(3) . .
N2 C57 C60 116(3) . .
N6 C85 H85A 109.5 . .
N6 C85 H85B 109.5 . .
H85A C85 H85B 109.5 . .
N6 C85 H85C 109.5 . .
H85A C85 H85C 109.5 . .
H85B C85 H85C 109.5 . .
N10 C92 H92A 109.5 . .
N10 C92 H92B 109.5 . .
H92A C92 H92B 109.5 . .
N10 C92 H92C 109.5 . .
H92A C92 H92C 109.5 . .
H92B C92 H92C 109.5 . .
C96 C97 H97A 109.5 . .
C96 C97 H97B 109.5 . .
H97A C97 H97B 109.5 . .
C96 C97 H97C 109.5 . .
H97A C97 H97C 109.5 . .
H97B C97 H97C 109.5 . .
C58 C59 H59C 109.5 . .
C58 C59 H59D 109.5 . .
H59C C59 H59D 109.5 . .
C58 C59 H59E 109.5 . .
H59C C59 H59E 109.5 . .
H59D C59 H59E 109.5 . .
O52 O51 Ba3 64.6(9) . .
N8 C74 H74A 109.5 . .
N8 C74 H74B 109.5 . .
H74A C74 H74B 109.5 . .
N8 C74 H74C 109.5 . .
H74A C74 H74C 109.5 . .
H74B C74 H74C 109.5 . .
C54 C54 N3 91(3) 2_656 2_656
C54 C54 O60 72(3) 2_656 .
N3 C54 O60 161(3) 2_656 .
C54 C54 O60 63(2) 2_656 2_656
N3 C54 O60 105(3) 2_656 2_656
O60 C54 O60 61(2) . 2_656
C54 C54 N3 46(2) 2_656 .
N3 C54 N3 85(3) 2_656 .
O60 C54 N3 89(2) . .
O60 C54 N3 108(2) 2_656 .
C54 C54 C1H 158(3) 2_656 .
N3 C54 C1H 73(4) 2_656 .
O60 C54 C1H 125(4) . .
O60 C54 C1H 135(4) 2_656 .
N3 C54 C1H 116(3) . .
C54 N3 C54 43(2) 2_656 .
C54 N3 C1H 69(3) 2_656 2_656
C54 N3 C1H 111(3) . 2_656
C54 N3 C53 167(4) 2_656 .
C54 N3 C53 124(3) . .
C1H N3 C53 123(3) 2_656 .
C54 N3 N3 58(3) 2_656 2_656
C54 N3 N3 37.4(16) . 2_656
C1H N3 N3 101(3) 2_656 2_656
C53 N3 N3 112(2) . 2_656
C54 N3 O60 43(2) 2_656 .
C54 N3 O60 41.0(14) . .
C1H N3 O60 100(3) 2_656 .
C53 N3 O60 131(2) . .
N3 N3 O60 77.3(13) 2_656 .
C70 C72 H72A 109.5 . .
C70 C72 H72B 109.5 . .
H72A C72 H72B 109.5 . .
C70 C72 H72C 109.5 . .
H72A C72 H72C 109.5 . .
H72B C72 H72C 109.5 . .
C70 N8 C74 130(5) . .
C70 N8 C76 123(5) . .
C74 N8 C76 107(5) . .
N8 C76 H76A 109.5 . .
N8 C76 H76B 109.5 . .
H76A C76 H76B 109.5 . .
N8 C76 H76C 109.5 . .
H76A C76 H76C 109.5 . .
H76B C76 H76C 109.5 . .
O63 C70 N8 112(4) . .
O63 C70 C72 128(4) . .
N8 C70 C72 113(4) . .
C71 O62 Ba2 167(3) . .
C71 N7 C77 127(5) . .
C71 N7 C75 120(4) . .
C77 N7 C75 110(4) . .
O62 C71 N7 128(4) . .
O62 C71 C73 109(3) . .
N7 C71 C73 122(3) . .
C105 O69 Ba2 165(3) . .
C104 O70 Ba2 142(4) . .
N13 C102 H10D 109.5 . .
N13 C102 H10E 109.5 . .
H10D C102 H10E 109.5 . .
N13 C102 H10F 109.5 . .
H10D C102 H10F 109.5 . .
H10E C102 H10F 109.5 . .
O70 C104 N12 116(5) . .
O70 C104 C103 114(2) . .
N12 C104 C103 129(5) . .
N12 C99 H99A 109.5 . .
N12 C99 H99B 109.5 . .
H99A C99 H99B 109.5 . .
N12 C99 H99C 109.5 . .
H99A C99 H99C 109.5 . .
H99B C99 H99C 109.5 . .
N15 C49 H49A 109.5 . .
N15 C49 H49B 109.5 . .
H49A C49 H49B 109.5 . .
N15 C49 H49C 109.5 . .
H49A C49 H49C 109.5 . .
H49B C49 H49C 109.5 . .
C104 N12 C99 118(5) . .
C104 N12 C101 107(5) . .
C99 N12 C101 114(2) . .
N15 C51 H51A 109.5 . .
N15 C51 H51B 109.5 . .
H51A C51 H51B 109.5 . .
N15 C51 H51C 109.5 . .
H51A C51 H51C 109.5 . .
H51B C51 H51C 109.5 . .
C46 C48 H48A 109.5 . .
C46 C48 H48B 109.5 . .
H48A C48 H48B 109.5 . .
C46 C48 H48C 109.5 . .
H48A C48 H48C 109.5 . .
H48B C48 H48C 109.5 . .
N13 C100 H10G 109.5 . .
N13 C100 H10H 109.5 . .
H10G C100 H10H 109.5 . .
N13 C100 H10I 109.5 . .
H10G C100 H10I 109.5 . .
H10H C100 H10I 109.5 . .
O49 C46 N15 110(3) . .
O49 C46 C48 134(3) . .
N15 C46 C48 116(3) . .
C45 N16 C50 126(3) . .
C45 N16 C47 116(3) . .
C50 N16 C47 115.1(19) . .
C45 O50 Ba3 150(4) . .
N12 C101 H10J 109.5 . .
N12 C101 H10K 109.5 . .
H10J C101 H10K 109.5 . .
N12 C101 H10L 109.5 . .
H10J C101 H10L 109.5 . .
H10K C101 H10L 109.5 . .
C46 O49 Ba3 144(3) . .
O50 C45 N16 122(4) . .
O50 C45 C52 119(3) . .
N16 C45 C52 116(3) . .
C46 N15 C49 123(3) . .
C46 N15 C51 127(3) . .
C49 N15 C51 109.6(18) . .
O75 O78 O74 47(7) . .
O74 O75 O78 67(9) . .
C79 C82 H82A 109.5 . .
C79 C82 H82B 109.5 . .
H82A C82 H82B 109.5 . .
C79 C82 H82C 109.5 . .
H82A C82 H82C 109.5 . .
H82B C82 H82C 109.5 . .
N6 C83 H83A 109.5 . .
N6 C83 H83B 109.5 . .
H83A C83 H83B 109.5 . .
N6 C83 H83C 109.5 . .
H83A C83 H83C 109.5 . .
H83B C83 H83C 109.5 . .
N5 C81 H81A 109.5 . .
N5 C81 H81B 109.5 . .
H81A C81 H81B 109.5 . .
N5 C81 H81C 109.5 . .
H81A C81 H81C 109.5 . .
H81B C81 H81C 109.5 . .
C79 N5 C81 126(3) . .
C79 N5 C84 117(3) . .
C81 N5 C84 116(2) . .
N5 C84 H84A 109.5 . .
N5 C84 H84B 109.5 . .
H84A C84 H84B 109.5 . .
N5 C84 H84C 109.5 . .
H84A C84 H84C 109.5 . .
H84B C84 H84C 109.5 . .
O72 C79 N5 113(3) . .
O72 C79 C82 122(2) . .
N5 C79 C82 118(3) . .
C79 O72 Ba2 150(2) . .
C80 O71 Ba2 150.0(13) . .
C1E C1B H1BA 109.5 . .
C1E C1B H1BB 109.5 . .
H1BA C1B H1BB 109.5 . .
C1E C1B H1BC 109.5 . .
H1BA C1B H1BC 109.5 . .
H1BB C1B H1BC 109.5 . .
C1E N14 C1C 128(4) . .
C1E N14 C1D 114(4) . .
C1C N14 C1D 114(4) . .
N14 C1C H1CA 109.5 . .
N14 C1C H1CB 109.5 . .
H1CA C1C H1CB 109.5 . .
N14 C1C H1CC 109.5 . .
H1CA C1C H1CC 109.5 . .
H1CB C1C H1CC 109.5 . .
N14 C1D H1DA 109.5 . .
N14 C1D H1DB 109.5 . .
H1DA C1D H1DB 109.5 . .
N14 C1D H1DC 109.5 . .
H1DA C1D H1DC 109.5 . .
H1DB C1D H1DC 109.5 . .
O48 C1E N14 115(4) . .
O48 C1E C1B 130(4) . .
N14 C1E C1B 113(3) . .
O75 O74 O78 66(9) . .
O1D O52 O51 159(3) . .
O1D O52 O55 27(2) . .
O51 O52 O55 157(4) . .
O1D O52 Ba3 81(2) . .
O51 O52 Ba3 79.8(13) . .
O55 O52 Ba3 86(2) . .
O1D O55 O52 70(6) . .
O1D O55 Ba3 70(6) . .
O52 O55 Ba3 59.7(16) . .
O55 O1D O52 83(7) . .
O55 O1D Ba3 95(7) . .
O52 O1D Ba3 65(2) . .
C54 C1H N3 37.6(16) . 2_656
O45 O46 Ba3 83(3) . .
O46 O45 Ba3 84(4) . .
C70 O63 Ba2 155(3) . .
C58 O57 Ba1 144(2) . .
C57 O58 Ba1 156(3) . .
C58 N1 C61 117(3) . .
C58 N1 C64 131(3) . .
C61 N1 C64 110(3) . .
N1 C64 H64A 109.5 . .
N1 C64 H64B 109.5 . .
H64A C64 H64B 109.5 . .
N1 C64 H64C 109.5 . .
H64A C64 H64C 109.5 . .
H64B C64 H64C 109.5 . .
N1 C61 H61A 109.5 . .
N1 C61 H61B 109.5 . .
H61A C61 H61B 109.5 . .
N1 C61 H61C 109.5 . .
H61A C61 H61C 109.5 . .
H61B C61 H61C 109.5 . .
O57 C58 N1 121(3) . .
O57 C58 C59 126(3) . .
N1 C58 C59 113(3) . .
C57 C60 H60A 109.5 . .
C57 C60 H60B 109.5 . .
H60A C60 H60B 109.5 . .
C57 C60 H60C 109.5 . .
H60A C60 H60C 109.5 . .
H60B C60 H60C 109.5 . .

loop_
_geom_bond_atom_site_label_1
_geom_bond_atom_site_label_2
_geom_bond_distance
_geom_bond_site_symmetry_2
Ba1 O60 2.653(19) .
Ba1 O60 2.653(19) 2_656
Ba1 O57 2.65(2) 2_656
Ba1 O57 2.65(2) .
Ba1 O58 2.67(2) .
Ba1 O58 2.67(2) 2_656
Ba1 O61 2.711(7) .
Ba1 O61 2.711(7) 2_656
Ba1 O59 2.737(10) .
Ba1 O59 2.737(10) 2_656
Ba2 O69 2.62(2) .
Ba2 O65 2.652(9) .
Ba2 O63 2.67(3) .
Ba2 O62 2.68(3) .
Ba2 O66 2.685(9) .
Ba2 O71 2.686(13) .
Ba2 O64 2.696(10) .
Ba2 O72 2.71(3) .
Ba2 O70 2.74(6) .
Ba2 O68 2.748(11) .
Ba3 O125 2.660(13) .
Ba3 O53 2.692(11) .
Ba3 O52 2.69(2) .
Ba3 O56 2.698(7) .
Ba3 O50 2.70(4) .
Ba3 O44 2.714(7) .
Ba3 O45 2.74(2) .
Ba3 O46 2.74(2) .
Ba3 O49 2.82(3) .
Ba3 O1D 2.94(6) .
Ba3 O51 2.935(18) .
Ba3 O55 3.11(5) .
V5 O1B 1.612(8) .
V5 O4 1.804(8) .
V5 O24 1.821(8) 7_556
V5 O26 2.020(8) 7_556
V5 O13 2.056(7) .
V3 O37 1.605(7) .
V3 O39 1.809(8) .
V3 O41 1.821(8) .
V3 O3 2.041(8) .
V3 O12 2.060(8) .
V2 O42 1.597(7) .
V2 O40 1.820(8) .
V2 O43 1.827(7) .
V2 O27 2.025(7) .
V2 O18 2.043(8) .
V4 O38 1.596(8) .
V4 O40 1.824(8) .
V4 O39 1.833(8) .
V4 O28 2.028(7) .
V4 O1 2.038(8) .
V1 O44 1.602(7) .
V1 O41 1.808(8) .
V1 O43 1.817(8) .
V1 O17 2.028(8) .
V1 O11 2.045(7) .
V10 O23 1.593(7) .
V10 O24 1.806(7) .
V10 O22 1.824(8) .
V10 O20 2.022(7) .
V10 O25 2.049(8) .
V7 O32 1.602(8) .
V7 O35 1.807(8) .
V7 O31 1.841(7) .
V7 O33 2.026(7) .
V7 O30 2.054(8) .
V8 O34 1.592(7) .
V8 O35 1.815(8) .
V8 O14 1.827(7) 7_556
V8 O10 2.040(7) .
V8 O16 2.048(7) 7_556
V11 O54 1.605(7) .
V11 O14 1.793(8) .
V11 O1A 1.828(8) .
V11 O15 2.038(7) .
V11 O5 2.054(7) .
V6 O61 1.610(7) .
V6 O4 1.815(8) .
V6 O6 1.816(8) .
V6 O2 2.045(7) .
V6 O7 2.050(7) .
V12 O56 1.605(7) .
V12 O1A 1.786(7) 4_546
V12 O31 1.796(8) 6_556
V12 O9 2.050(7) 4_546
V12 O29 2.052(7) 6_556
V9 O21 1.590(8) .
V9 O22 1.799(8) .
V9 O6 1.844(8) 7_556
V9 O8 2.032(8) 7_556
V9 O19 2.042(7) .
O19 C17 1.265(13) .
O29 C26 1.249(13) .
O29 V12 2.052(7) 6
O9 C8 1.258(12) .
O9 V12 2.050(7) 4_556
O25 C19 1.273(12) .
O17 C10 1.259(13) .
O31 V12 1.796(8) 6
O27 C27 1.286(13) .
O33 C35 1.264(12) .
O1 C28 1.253(13) .
O10 C35 1.266(12) .
O20 C17 1.252(13) .
O28 C27 1.253(13) .
C35 C33 1.495(14) .
O16 C18 1.273(13) .
O16 V8 2.048(7) 7_556
C8 O5 1.271(12) .
C8 C6 1.471(15) .
O14 V8 1.827(7) 7_556
O15 C18 1.260(12) .
O2 C1 1.236(13) .
O18 C10 1.265(13) .
O3 C28 1.259(12) .
O26 C19 1.256(12) .
O26 V5 2.020(8) 7_556
O11 C9 1.266(13) .
O7 C36 1.259(13) .
O8 C36 1.274(13) .
O8 V9 2.032(8) 7_556
C17 C15 1.501(14) .
O6 V9 1.844(8) 7_556
C11 C16 1.374(14) .
C11 C12 1.403(15) .
C11 C10 1.504(15) .
C27 C22 1.488(15) .
C9 O12 1.252(13) .
C9 C4 1.497(14) .
C21 C20 1.380(14) .
C21 C22 1.396(15) .
C21 H21 0.9500 .
O13 C1 1.278(13) .
O1A V12 1.786(7) 4_556
O30 C26 1.268(13) .
O24 V5 1.821(7) 7_556
C29 C34 1.384(15) .
C29 C30 1.394(15) .
C29 C28 1.507(14) .
C18 C13 1.458(15) .
C22 C23 1.382(15) .
C34 C33 1.398(14) .
C34 H34 0.9500 .
C2 C7 1.388(15) .
C2 C3 1.395(14) .
C2 C1 1.501(14) .
C31 C32 1.398(14) .
C31 C30 1.404(14) .
C31 C36 1.487(14) .
C16 C15 1.412(15) .
C16 H16 0.9500 .
C30 H30 0.9500 .
C15 C14 1.399(16) .
C24 C23 1.388(14) .
C24 C25 1.411(16) .
C24 C26 1.487(14) .
C3 C4 1.398(14) .
C3 H3 0.9500 .
C19 C20 1.496(15) .
C7 C6 1.411(14) .
C7 H7 0.9500 .
C33 C32 1.380(15) .
C23 H23 0.9500 .
C32 H32 0.9500 .
C12 C13 1.416(15) .
C12 H12 0.9500 .
C14 C13 1.396(14) .
C14 H14 0.9500 .
C6 C5 1.401(15) .
C20 C25 1.366(15) .
O66 C88 1.268(16) .
C25 H25 0.9500 .
C5 C4 1.389(15) .
C5 H5 0.9500 .
O68 C96 1.27(2) .
N10 C90 1.280(19) .
N10 C92 1.43(3) .
N10 C93 1.54(3) .
C38 N17 1.24(2) .
C38 O53 1.32(2) .
C38 C37 1.51(2) .
N4 C67 1.301(17) .
N4 C69 1.47(2) .
N4 C1A 1.50(2) .
C90 O65 1.233(19) .
C90 O67 1.51(2) .
C67 O64 1.266(16) .
C67 C66 1.47(2) .
N11 C88 1.301(17) .
N11 C86 1.431(17) .
N11 C87 1.49(2) .
O59 H59A 0.9832 .
O59 H59B 0.9784 .
C42 O125 1.23(2) .
C42 N18 1.28(3) .
C42 C41 1.57(3) .
C39 N17 1.49(2) .
C39 H39A 0.9800 .
C39 H39B 0.9800 .
C39 H39C 0.9800 .
C86 H86A 0.9800 .
C86 H86B 0.9800 .
C86 H86C 0.9800 .
N18 C43 1.45(2) .
N18 C44 1.48(3) .
N9 C96 1.27(3) .
N9 C94 1.47(2) .
N9 C95 1.55(3) .
C87 H87A 0.9800 .
C87 H87B 0.9800 .
C87 H87C 0.9800 .
O60 C54 1.15(3) .
O60 O60 1.21(4) 2_656
O60 C54 1.24(3) 2_656
O60 N3 1.76(3) .
C88 C89 1.475(18) .
C103 C104 1.48(2) .
C103 H10A 0.9800 .
C103 H10B 0.9800 .
C103 H10C 0.9800 .
N2 C57 1.306(19) .
N2 C65 1.463(18) .
N2 C62 1.476(19) .
O67 H67A 0.9800 .
O67 H67B 0.9800 .
O67 H67C 0.9800 .
C80 O71 1.246(14) .
C80 N6 1.332(15) .
C80 C78 1.478(15) .
C43 H43A 0.9800 .
C43 H43B 0.9800 .
C43 H43C 0.9800 .
N6 C83 1.461(16) .
N6 C85 1.489(16) .
C89 H89A 0.9800 .
C89 H89B 0.9800 .
C89 H89C 0.9800 .
N13 C105 1.294(17) .
N13 C102 1.456(18) .
N13 C100 1.526(18) .
N17 C40 1.459(19) .
C62 C68 0.9800 .
C62 H62A 0.9800 .
C62 H62B 0.9800 .
C66 H66A 0.9800 .
C66 H66B 0.9800 .
C66 H66C 0.9800 .
C44 H44A 0.9800 .
C44 H44B 0.9800 .
C44 H44C 0.9800 .
C37 H37A 0.9800 .
C37 H37B 0.9800 .
C37 H37C 0.9800 .
C40 H40A 0.9800 .
C40 H40B 0.9800 .
C40 H40C 0.9800 .
C65 H65A 0.9800 .
C65 H65B 0.9800 .
C65 H65C 0.9800 .
C105 O69 1.261(19) .
C105 C98 1.45(3) .
C78 H78A 0.9800 .
C78 H78B 0.9800 .
C78 H78C 0.9800 .
C41 H41A 0.9800 .
C41 H41B 0.9800 .
C41 H41C 0.9800 .
C93 H93A 0.9800 .
C93 H93B 0.9800 .
C93 H93C 0.9800 .
C1A H1AA 0.9800 .
C1A H1AB 0.9800 .
C1A H1AC 0.9800 .
C94 H94A 0.9800 .
C94 H94B 0.9800 .
C94 H94C 0.9800 .
C95 H95A 0.9800 .
C95 H95B 0.9800 .
C95 H95C 0.9800 .
C69 H69A 0.9800 .
C69 H69B 0.9800 .
C69 H69C 0.9800 .
C96 C97 1.55(3) .
C57 O58 1.268(18) .
C57 C60 1.498(19) .
C85 H85A 0.9800 .
C85 H85B 0.9800 .
C85 H85C 0.9800 .
C92 H92A 0.9800 .
C92 H92B 0.9800 .
C92 H92C 0.9800 .
C97 H97A 0.9800 .
C97 H97B 0.9800 .
C97 H97C 0.9800 .
C59 C58 1.501(19) .
C59 H59C 0.9800 .
C59 H59D 0.9800 .
C59 H59E 0.9800 .
O51 O52 1.73(7) .
C75 N7 1.54(6) .
C75 H75A 0.9800 .
C75 H75B 0.9800 .
C75 H75C 0.9800 .
O84 O86 1.47(9) .
O82 O1C 1.47(10) .
O83 O85 1.54(11) .
O90 O91 1.63(12) .
C74 N8 1.40(7) .
C74 H74A 0.9800 .
C74 H74B 0.9800 .
C74 H74C 0.9800 .
C54 C54 0.92(4) 2_656
C54 N3 0.97(3) 2_656
C54 O60 1.24(3) 2_656
C54 N3 1.35(4) .
C54 C1H 1.49(2) .
N3 C54 0.97(3) 2_656
N3 C1H 1.52(6) 2_656
N3 C53 1.53(4) .
N3 N3 1.59(6) 2_656
C53 H53A 0.9800 .
C53 H53B 0.9800 .
C53 H53C 0.9800 .
O88 O87 1.80(11) .
C73 C71 1.45(4) .
C73 H73A 0.9800 .
C73 H73B 0.9800 .
C73 H73C 0.9800 .
C72 C70 1.47(6) .
C72 H72A 0.9800 .
C72 H72B 0.9800 .
C72 H72C 0.9800 .
N8 C70 1.35(6) .
N8 C76 1.46(8) .
C76 H76A 0.9800 .
C76 H76B 0.9800 .
C76 H76C 0.9800 .
C70 O63 1.16(4) .
O62 C71 1.19(4) .
N7 C71 1.23(4) .
N7 C77 1.34(7) .
C77 H77A 0.9800 .
C77 H77B 0.9800 .
C77 H77C 0.9800 .
O70 C104 1.26(2) .
C102 H10D 0.9800 .
C102 H10E 0.9800 .
C102 H10F 0.9800 .
C104 N12 1.26(7) .
C99 N12 1.49(2) .
C99 H99A 0.9800 .
C99 H99B 0.9800 .
C99 H99C 0.9800 .
C98 H98A 0.9800 .
C98 H98B 0.9800 .
C98 H98C 0.9800 .
C49 N15 1.498(19) .
C49 H49A 0.9800 .
C49 H49B 0.9800 .
C49 H49C 0.9800 .
N12 C101 1.51(2) .
C47 N16 1.490(19) .
C51 N15 1.509(19) .
C51 H51A 0.9800 .
C51 H51B 0.9800 .
C51 H51C 0.9800 .
C48 C46 1.55(2) .
C48 H48A 0.9800 .
C48 H48B 0.9800 .
C48 H48C 0.9800 .
C100 H10G 0.9800 .
C100 H10H 0.9800 .
C100 H10I 0.9800 .
C46 O49 1.284(19) .
C46 N15 1.358(19) .
N16 C45 1.335(19) .
N16 C50 1.459(19) .
O50 C45 1.248(19) .
C101 H10J 0.9800 .
C101 H10K 0.9800 .
C101 H10L 0.9800 .
C52 C45 1.50(2) .
O78 O75 1.44(14) .
O78 O74 1.45(16) .
O75 O74 1.14(13) .
C82 C79 1.485(19) .
C82 H82A 0.9800 .
C82 H82B 0.9800 .
C82 H82C 0.9800 .
C83 H83A 0.9800 .
C83 H83B 0.9800 .
C83 H83C 0.9800 .
C81 N5 1.459(19) .
C81 H81A 0.9800 .
C81 H81B 0.9800 .
C81 H81C 0.9800 .
N5 C79 1.327(19) .
N5 C84 1.474(19) .
C84 H84A 0.9800 .
C84 H84B 0.9800 .
C84 H84C 0.9800 .
C79 O72 1.233(19) .
O48 C1E 1.252(19) .
C1B C1E 1.472(19) .
C1B H1BA 0.9800 .
C1B H1BB 0.9800 .
C1B H1BC 0.9800 .
N14 C1E 1.319(19) .
N14 C1C 1.462(19) .
N14 C1D 1.49(2) .
C1C H1CA 0.9800 .
C1C H1CB 0.9800 .
C1C H1CC 0.9800 .
C1D H1DA 0.9800 .
C1D H1DB 0.9800 .
C1D H1DC 0.9800 .
O52 O1D 1.68(8) .
O52 O55 1.78(8) .
O55 O1D 0.81(6) .
C1H N3 1.52(6) 2_656
O46 O45 0.61(3) .
O57 C58 1.258(18) .
N1 C58 1.308(18) .
N1 C61 1.460(19) .
N1 C64 1.464(18) .
C64 H64A 0.9800 .
C64 H64B 0.9800 .
C64 H64C 0.9800 .
C61 H61A 0.9800 .
C61 H61B 0.9800 .
C61 H61C 0.9800 .
C60 H60A 0.9800 .
C60 H60B 0.9800 .
C60 H60C 0.9800 .

loop_
_geom_torsion_atom_site_label_1
_geom_torsion_atom_site_label_2
_geom_torsion_atom_site_label_3
_geom_torsion_atom_site_label_4
_geom_torsion
_geom_torsion_site_symmetry_1
_geom_torsion_site_symmetry_4
O21 V9 O19 C17 128.9(9) . .
O22 V9 O19 C17 25.6(9) . .
O6 V9 O19 C17 -79.6(12) 7_556 .
O8 V9 O19 C17 -135.2(9) 7_556 .
O23 V10 O25 C19 128.8(9) . .
O24 V10 O25 C19 24.3(8) . .
O22 V10 O25 C19 -79.4(11) . .
O20 V10 O25 C19 -134.0(9) . .
O44 V1 O17 C10 -127.2(9) . .
O41 V1 O17 C10 80.3(12) . .
O43 V1 O17 C10 -25.3(8) . .
O11 V1 O17 C10 135.9(9) . .
O32 V7 O31 V12 159.7(5) . 6
O35 V7 O31 V12 -93.5(6) . 6
O33 V7 O31 V12 11.2(11) . 6
O30 V7 O31 V12 63.5(5) . 6
O42 V2 O27 C27 -126.0(9) . .
O40 V2 O27 C27 -23.3(9) . .
O43 V2 O27 C27 81.4(12) . .
O18 V2 O27 C27 137.9(9) . .
O32 V7 O33 C35 126.7(9) . .
O35 V7 O33 C35 23.0(9) . .
O31 V7 O33 C35 -84.1(12) . .
O30 V7 O33 C35 -138.0(9) . .
O38 V4 O1 C28 -127.3(9) . .
O40 V4 O1 C28 78.9(12) . .
O39 V4 O1 C28 -23.8(9) . .
O28 V4 O1 C28 135.4(10) . .
O34 V8 O10 C35 -128.4(10) . .
O35 V8 O10 C35 -24.6(10) . .
O14 V8 O10 C35 78.1(12) 7_556 .
O16 V8 O10 C35 134.9(10) 7_556 .
O23 V10 O20 C17 -126.0(9) . .
O24 V10 O20 C17 80.1(12) . .
O22 V10 O20 C17 -22.9(9) . .
O25 V10 O20 C17 136.9(9) . .
O38 V4 O28 C27 127.9(9) . .
O40 V4 O28 C27 25.0(9) . .
O39 V4 O28 C27 -77.7(12) . .
O1 V4 O28 C27 -134.3(9) . .
V7 O33 C35 O10 -1.6(16) . .
V7 O33 C35 C33 176.9(7) . .
V8 O10 C35 O33 2.7(17) . .
V8 O10 C35 C33 -175.8(7) . .
V12 O9 C8 O5 -6.0(14) 4_556 .
V12 O9 C8 C6 174.3(6) 4_556 .
O54 V11 O14 V8 -158.9(5) . 7_556
O1A V11 O14 V8 96.4(5) . 7_556
O15 V11 O14 V8 -60.6(5) . 7_556
O5 V11 O14 V8 -5.8(12) . 7_556
O54 V11 O15 C18 131.9(9) . .
O14 V11 O15 C18 28.6(9) . .
O1A V11 O15 C18 -77.8(12) . .
O5 V11 O15 C18 -131.4(9) . .
O61 V6 O2 C1 127.6(9) . .
O4 V6 O2 C1 25.1(9) . .
O6 V6 O2 C1 -81.2(12) . .
O7 V6 O2 C1 -135.8(9) . .
O42 V2 O18 C10 131.1(8) . .
O40 V2 O18 C10 -76.3(12) . .
O43 V2 O18 C10 27.5(8) . .
O27 V2 O18 C10 -131.6(9) . .
O37 V3 O3 C28 127.8(9) . .
O39 V3 O3 C28 25.7(9) . .
O41 V3 O3 C28 -80.0(12) . .
O12 V3 O3 C28 -135.1(9) . .
O21 V9 O22 V10 -159.1(5) . .
O6 V9 O22 V10 94.7(6) 7_556 .
O8 V9 O22 V10 -7.5(12) 7_556 .
O19 V9 O22 V10 -60.9(5) . .
O23 V10 O22 V9 158.7(5) . .
O24 V10 O22 V9 -94.2(5) . .
O20 V10 O22 V9 60.1(5) . .
O25 V10 O22 V9 7.4(11) . .
O44 V1 O11 C9 127.6(8) . .
O41 V1 O11 C9 25.0(8) . .
O43 V1 O11 C9 -81.9(12) . .
O17 V1 O11 C9 -136.1(8) . .
O61 V6 O7 C36 -129.1(9) . .
O4 V6 O7 C36 77.1(13) . .
O6 V6 O7 C36 -27.2(9) . .
O2 V6 O7 C36 133.8(9) . .
O44 V1 O43 V2 158.3(6) . .
O41 V1 O43 V2 -96.9(6) . .
O17 V1 O43 V2 60.7(6) . .
O11 V1 O43 V2 8.2(13) . .
O42 V2 O43 V1 -158.6(6) . .
O40 V2 O43 V1 96.0(6) . .
O27 V2 O43 V1 -6.5(12) . .
O18 V2 O43 V1 -61.4(6) . .
O44 V1 O41 V3 -159.4(5) . .
O43 V1 O41 V3 96.2(5) . .
O17 V1 O41 V3 -7.3(12) . .
O11 V1 O41 V3 -61.2(5) . .
O37 V3 O41 V1 159.8(5) . .
O39 V3 O41 V1 -95.8(5) . .
O3 V3 O41 V1 8.0(11) . .
O12 V3 O41 V1 61.5(5) . .
O1B V5 O4 V6 160.2(5) . .
O24 V5 O4 V6 -96.0(5) 7_556 .
O26 V5 O4 V6 7.8(12) 7_556 .
O13 V5 O4 V6 61.4(5) . .
O61 V6 O4 V5 -159.1(5) . .
O6 V6 O4 V5 96.6(6) . .
O2 V6 O4 V5 -60.7(5) . .
O7 V6 O4 V5 -5.7(12) . .
V10 O20 C17 O19 2.5(16) . .
V10 O20 C17 C15 -178.0(6) . .
V9 O19 C17 O20 -4.0(16) . .
V9 O19 C17 C15 176.5(6) . .
O42 V2 O40 V4 158.3(5) . .
O43 V2 O40 V4 -95.6(5) . .
O27 V2 O40 V4 59.8(5) . .
O18 V2 O40 V4 6.1(12) . .
O38 V4 O40 V2 -159.0(5) . .
O39 V4 O40 V2 95.0(6) . .
O28 V4 O40 V2 -60.2(5) . .
O1 V4 O40 V2 -5.6(11) . .
O61 V6 O6 V9 159.7(6) . 7_556
O4 V6 O6 V9 -95.6(6) . 7_556
O2 V6 O6 V9 8.8(13) . 7_556
O7 V6 O6 V9 61.9(5) . 7_556
O37 V3 O39 V4 -158.5(6) . .
O41 V3 O39 V4 97.0(6) . .
O3 V3 O39 V4 -59.8(6) . .
O12 V3 O39 V4 -5.4(13) . .
O38 V4 O39 V3 158.1(6) . .
O40 V4 O39 V3 -96.3(6) . .
O28 V4 O39 V3 4.3(12) . .
O1 V4 O39 V3 59.0(6) . .
O1A V12 O56 Ba3 -88.7(10) 4_546 .
O31 V12 O56 Ba3 13.9(11) 6_556 .
O9 V12 O56 Ba3 -178.6(10) 4_546 .
O29 V12 O56 Ba3 102.8(10) 6_556 .
O125 Ba3 O56 V12 146.2(11) . .
O53 Ba3 O56 V12 -132.4(11) . .
O52 Ba3 O56 V12 -38.6(18) . .
O50 Ba3 O56 V12 61.1(13) . .
O44 Ba3 O56 V12 -145.8(9) . .
O45 Ba3 O56 V12 58.5(14) . .
O46 Ba3 O56 V12 76.9(13) . .
O49 Ba3 O56 V12 47.4(12) . .
O1D Ba3 O56 V12 -58.8(19) . .
O51 Ba3 O56 V12 -26.2(11) . .
O55 Ba3 O56 V12 -39.9(18) . .
O9 C8 O5 V11 6.6(15) . .
C6 C8 O5 V11 -173.7(6) . .
O54 V11 O5 C8 -128.3(8) . .
O14 V11 O5 C8 78.1(11) . .
O1A V11 O5 C8 -26.2(8) . .
O15 V11 O5 C8 134.8(8) . .
V4 O28 C27 O27 -2.8(16) . .
V4 O28 C27 C22 175.4(7) . .
V2 O27 C27 O28 1.6(15) . .
V2 O27 C27 C22 -176.6(7) . .
V1 O11 C9 O12 -3.9(15) . .
V1 O11 C9 C4 174.8(6) . .
O11 C9 O12 V3 5.1(15) . .
C4 C9 O12 V3 -173.6(6) . .
O37 V3 O12 C9 -128.8(9) . .
O39 V3 O12 C9 77.7(12) . .
O41 V3 O12 C9 -26.7(9) . .
O3 V3 O12 C9 133.8(9) . .
O1B V5 O13 C1 -129.9(8) . .
O4 V5 O13 C1 -27.9(8) . .
O24 V5 O13 C1 76.6(13) 7_556 .
O26 V5 O13 C1 133.5(8) 7_556 .
O54 V11 O1A V12 159.2(6) . 4_556
O14 V11 O1A V12 -95.3(6) . 4_556
O15 V11 O1A V12 9.3(12) . 4_556
O5 V11 O1A V12 61.2(6) . 4_556
O32 V7 O30 C26 -130.4(9) . .
O35 V7 O30 C26 77.8(12) . .
O31 V7 O30 C26 -26.7(9) . .
O33 V7 O30 C26 132.4(9) . .
O32 V7 O35 V8 -158.1(5) . .
O31 V7 O35 V8 94.9(5) . .
O33 V7 O35 V8 -59.9(5) . .
O30 V7 O35 V8 -7.0(12) . .
O34 V8 O35 V7 158.1(5) . .
O14 V8 O35 V7 -94.8(5) 7_556 .
O10 V8 O35 V7 60.3(5) . .
O16 V8 O35 V7 6.4(11) 7_556 .
O23 V10 O24 V5 -157.9(6) . 7_556
O22 V10 O24 V5 96.1(6) . 7_556
O20 V10 O24 V5 -4.7(12) . 7_556
O25 V10 O24 V5 -59.4(6) . 7_556
O41 V1 O44 Ba3 -88.0(10) . .
O43 V1 O44 Ba3 13.2(11) . .
O17 V1 O44 Ba3 102.7(10) . .
O11 V1 O44 Ba3 -178.4(9) . .
O125 Ba3 O44 V1 -84.4(10) . .
O53 Ba3 O44 V1 -169.9(11) . .
O52 Ba3 O44 V1 94.2(17) . .
O56 Ba3 O44 V1 -155.9(8) . .
O50 Ba3 O44 V1 -14.3(17) . .
O45 Ba3 O44 V1 9.0(11) . .
O46 Ba3 O44 V1 -4.7(11) . .
O49 Ba3 O44 V1 5.3(15) . .
O1D Ba3 O44 V1 91.4(18) . .
O51 Ba3 O44 V1 103.3(11) . .
O55 Ba3 O44 V1 74.9(15) . .
V11 O15 C18 O16 -9.0(15) . .
V11 O15 C18 C13 172.1(6) . .
V8 O16 C18 O15 6.5(15) 7_556 .
V8 O16 C18 C13 -174.6(6) 7_556 .
C20 C21 C22 C23 2.0(15) . .
C20 C21 C22 C27 178.6(9) . .
O28 C27 C22 C23 -0.2(15) . .
O27 C27 C22 C23 178.2(9) . .
O28 C27 C22 C21 -176.9(9) . .
O27 C27 C22 C21 1.5(14) . .
C30 C29 C34 C33 1.6(16) . .
C28 C29 C34 C33 178.2(10) . .
V1 O17 C10 O18 5.3(15) . .
V1 O17 C10 C11 -174.4(6) . .
V2 O18 C10 O17 -6.8(15) . .
V2 O18 C10 C11 172.9(6) . .
C16 C11 C10 O17 175.6(9) . .
C12 C11 C10 O17 0.2(14) . .
C16 C11 C10 O18 -4.2(14) . .
C12 C11 C10 O18 -179.6(9) . .
C12 C11 C16 C15 -1.7(15) . .
C10 C11 C16 C15 -177.1(9) . .
V6 O7 C36 O8 6.6(16) . .
V6 O7 C36 C31 -172.2(7) . .
V9 O8 C36 O7 -6.4(16) 7_556 .
V9 O8 C36 C31 172.4(6) 7_556 .
C32 C31 C36 O7 178.1(10) . .
C30 C31 C36 O7 1.9(14) . .
C32 C31 C36 O8 -0.8(14) . .
C30 C31 C36 O8 -177.0(9) . .
C34 C29 C30 C31 -3.2(15) . .
C28 C29 C30 C31 -179.9(9) . .
C32 C31 C30 C29 2.7(15) . .
C36 C31 C30 C29 178.8(9) . .
O4 V6 O61 Ba1 -108.9(9) . .
O6 V6 O61 Ba1 -7.9(10) . .
O2 V6 O61 Ba1 160.8(8) . .
O7 V6 O61 Ba1 81.3(9) . .
O60 Ba1 O61 V6 -143.5(10) . .
O60 Ba1 O61 V6 -116.8(10) 2_656 .
O57 Ba1 O61 V6 160.4(11) 2_656 .
O57 Ba1 O61 V6 -60.6(10) . .
O58 Ba1 O61 V6 -46.6(10) . .
O58 Ba1 O61 V6 145.4(10) 2_656 .
O61 Ba1 O61 V6 -130.1(9) 2_656 .
O59 Ba1 O61 V6 79.9(10) . .
O59 Ba1 O61 V6 28.3(9) 2_656 .
C11 C16 C15 C14 3.3(15) . .
C11 C16 C15 C17 179.2(9) . .
O20 C17 C15 C14 176.6(9) . .
O19 C17 C15 C14 -3.9(14) . .
O20 C17 C15 C16 0.7(14) . .
O19 C17 C15 C16 -179.7(9) . .
V6 O2 C1 O13 -5.7(15) . .
V6 O2 C1 C2 174.6(6) . .
V5 O13 C1 O2 7.4(15) . .
V5 O13 C1 C2 -172.9(6) . .
C7 C2 C1 O2 -177.2(9) . .
C3 C2 C1 O2 -0.6(14) . .
C7 C2 C1 O13 3.1(13) . .
C3 C2 C1 O13 179.7(9) . .
C7 C2 C3 C4 -1.0(14) . .
C1 C2 C3 C4 -177.6(9) . .
V4 O1 C28 O3 3.8(17) . .
V4 O1 C28 C29 -175.4(7) . .
V3 O3 C28 O1 -4.8(16) . .
V3 O3 C28 C29 174.5(7) . .
C34 C29 C28 O1 1.3(15) . .
C30 C29 C28 O1 178.0(9) . .
C34 C29 C28 O3 -178.0(10) . .
C30 C29 C28 O3 -1.3(15) . .
V5 O26 C19 O25 5.7(15) 7_556 .
V5 O26 C19 C20 -174.0(6) 7_556 .
V10 O25 C19 O26 -4.5(15) . .
V10 O25 C19 C20 175.2(6) . .
C3 C2 C7 C6 1.5(14) . .
C1 C2 C7 C6 178.1(9) . .
C29 C34 C33 C32 0.7(16) . .
C29 C34 C33 C35 -178.7(10) . .
O33 C35 C33 C32 -179.4(10) . .
O10 C35 C33 C32 -0.7(15) . .
O33 C35 C33 C34 -0.1(15) . .
O10 C35 C33 C34 178.6(10) . .
C21 C22 C23 C24 -1.2(15) . .
C27 C22 C23 C24 -177.9(9) . .
C25 C24 C23 C22 0.7(15) . .
C26 C24 C23 C22 176.1(9) . .
C34 C33 C32 C31 -1.2(16) . .
C35 C33 C32 C31 178.1(10) . .
C30 C31 C32 C33 -0.4(16) . .
C36 C31 C32 C33 -176.5(9) . .
C16 C11 C12 C13 1.3(15) . .
C10 C11 C12 C13 176.6(9) . .
V12 O29 C26 O30 -3.0(16) 6 .
V12 O29 C26 C24 176.2(6) 6 .
V7 O30 C26 O29 4.9(16) . .
V7 O30 C26 C24 -174.4(6) . .
C23 C24 C26 O29 -177.0(9) . .
C25 C24 C26 O29 -1.6(14) . .
C23 C24 C26 O30 2.4(14) . .
C25 C24 C26 O30 177.8(9) . .
C16 C15 C14 C13 -4.4(15) . .
C17 C15 C14 C13 179.7(9) . .
C2 C7 C6 C5 -1.3(13) . .
C2 C7 C6 C8 -179.7(9) . .
O9 C8 C6 C5 -179.4(9) . .
O5 C8 C6 C5 0.9(14) . .
O9 C8 C6 C7 -1.1(13) . .
O5 C8 C6 C7 179.2(9) . .
C22 C21 C20 C25 -2.3(15) . .
C22 C21 C20 C19 -179.1(9) . .
O26 C19 C20 C25 1.5(14) . .
O25 C19 C20 C25 -178.3(9) . .
O26 C19 C20 C21 178.2(9) . .
O25 C19 C20 C21 -1.5(13) . .
O69 Ba2 O66 C88 -62.0(18) . .
O65 Ba2 O66 C88 89.3(16) . .
O63 Ba2 O66 C88 33(4) . .
O62 Ba2 O66 C88 19(3) . .
O71 Ba2 O66 C88 -138.8(16) . .
O64 Ba2 O66 C88 154.0(15) . .
O72 Ba2 O66 C88 -134.4(17) . .
O70 Ba2 O66 C88 -64(2) . .
O68 Ba2 O66 C88 12.7(16) . .
C21 C20 C25 C24 1.8(15) . .
C19 C20 C25 C24 178.5(9) . .
C23 C24 C25 C20 -1.0(15) . .
C26 C24 C25 C20 -176.5(9) . .
C7 C6 C5 C4 0.6(13) . .
C8 C6 C5 C4 179.0(9) . .
O69 Ba2 O68 C96 -109(2) . .
O65 Ba2 O68 C96 80(2) . .
O63 Ba2 O68 C96 -12(2) . .
O62 Ba2 O68 C96 -15(2) . .
O66 Ba2 O68 C96 163(2) . .
O71 Ba2 O68 C96 -128(2) . .
O64 Ba2 O68 C96 33(2) . .
O72 Ba2 O68 C96 -139(2) . .
O70 Ba2 O68 C96 -109(2) . .
C15 C14 C13 C12 3.9(14) . .
C15 C14 C13 C18 179.5(9) . .
C11 C12 C13 C14 -2.3(14) . .
C11 C12 C13 C18 -178.0(9) . .
O15 C18 C13 C14 -177.4(9) . .
O16 C18 C13 C14 3.6(14) . .
O15 C18 C13 C12 -1.9(14) . .
O16 C18 C13 C12 179.1(9) . .
N17 C38 O53 Ba3 96.3(17) . .
C37 C38 O53 Ba3 -84.4(17) . .
O125 Ba3 O53 C38 -6.1(13) . .
O52 Ba3 O53 C38 162.9(18) . .
O56 Ba3 O53 C38 -98.1(13) . .
O50 Ba3 O53 C38 -73(2) . .
O44 Ba3 O53 C38 73.8(13) . .
O45 Ba3 O53 C38 72.3(16) . .
O46 Ba3 O53 C38 53.3(16) . .
O49 Ba3 O53 C38 -99(2) . .
O1D Ba3 O53 C38 130.0(17) . .
O51 Ba3 O53 C38 -161.4(13) . .
O55 Ba3 O53 C38 128.1(15) . .
C6 C5 C4 C3 -0.2(14) . .
C6 C5 C4 C9 -176.8(9) . .
C2 C3 C4 C5 0.3(14) . .
C2 C3 C4 C9 177.0(9) . .
O12 C9 C4 C5 178.0(9) . .
O11 C9 C4 C5 -0.8(13) . .
O12 C9 C4 C3 1.4(14) . .
O11 C9 C4 C3 -177.5(9) . .
C92 N10 C90 O65 -178(2) . .
C93 N10 C90 O65 2(3) . .
C92 N10 C90 O67 -3(3) . .
C93 N10 C90 O67 177(2) . .
C69 N4 C67 O64 -177.8(16) . .
C1A N4 C67 O64 -1(3) . .
C69 N4 C67 C66 2(3) . .
C1A N4 C67 C66 178.7(18) . .
N10 C90 O65 Ba2 -134.7(19) . .
O67 C90 O65 Ba2 51(3) . .
O69 Ba2 O65 C90 -8(3) . .
O63 Ba2 O65 C90 88(2) . .
O62 Ba2 O65 C90 77(2) . .
O66 Ba2 O65 C90 -80(2) . .
O71 Ba2 O65 C90 -152(2) . .
O64 Ba2 O65 C90 156(2) . .
O72 Ba2 O65 C90 -140(2) . .
O70 Ba2 O65 C90 -9(4) . .
O68 Ba2 O65 C90 9(2) . .
O125 C42 N18 C43 -177.8(17) . .
C41 C42 N18 C43 -1(3) . .
O125 C42 N18 C44 7(3) . .
C41 C42 N18 C44 -176.1(15) . .
O60 Ba1 O60 C54 32.2(18) 2_656 .
O57 Ba1 O60 C54 -137(3) 2_656 .
O57 Ba1 O60 C54 42(2) . .
O58 Ba1 O60 C54 40(2) . .
O58 Ba1 O60 C54 -140(2) 2_656 .
O61 Ba1 O60 C54 129(2) . .
O61 Ba1 O60 C54 -45(2) 2_656 .
O59 Ba1 O60 C54 -91(2) . .
O59 Ba1 O60 C54 117(2) 2_656 .
O57 Ba1 O60 O60 -169(2) 2_656 2_656
O57 Ba1 O60 O60 9(2) . 2_656
O58 Ba1 O60 O60 8(2) . 2_656
O58 Ba1 O60 O60 -172(2) 2_656 2_656
O61 Ba1 O60 O60 97(2) . 2_656
O61 Ba1 O60 O60 -77(2) 2_656 2_656
O59 Ba1 O60 O60 -123.2(17) . 2_656
O59 Ba1 O60 O60 84(2) 2_656 2_656
O60 Ba1 O60 C54 -27.2(18) 2_656 2_656
O57 Ba1 O60 C54 164(3) 2_656 2_656
O57 Ba1 O60 C54 -18(2) . 2_656
O58 Ba1 O60 C54 -19(2) . 2_656
O58 Ba1 O60 C54 161(3) 2_656 2_656
O61 Ba1 O60 C54 70(2) . 2_656
O61 Ba1 O60 C54 -104(2) 2_656 2_656
O59 Ba1 O60 C54 -150(2) . 2_656
O59 Ba1 O60 C54 57(3) 2_656 2_656
O60 Ba1 O60 N3 -53(3) 2_656 .
O57 Ba1 O60 N3 138(4) 2_656 .
O57 Ba1 O60 N3 -44(4) . .
O58 Ba1 O60 N3 -45(4) . .
O58 Ba1 O60 N3 135(4) 2_656 .
O61 Ba1 O60 N3 44(3) . .
O61 Ba1 O60 N3 -130(4) 2_656 .
O59 Ba1 O60 N3 -176(3) . .
O59 Ba1 O60 N3 31(4) 2_656 .
Ba2 O66 C88 N11 167.0(11) . .
Ba2 O66 C88 C89 -10(2) . .
C86 N11 C88 O66 7(3) . .
C87 N11 C88 O66 176.0(14) . .
C86 N11 C88 C89 -176.5(17) . .
C87 N11 C88 C89 -7(2) . .
N18 C42 O125 Ba3 -160.7(15) . .
C41 C42 O125 Ba3 23(3) . .
O53 Ba3 O125 C42 139(2) . .
O52 Ba3 O125 C42 61(8) . .
O56 Ba3 O125 C42 -144(2) . .
O50 Ba3 O125 C42 -70(2) . .
O44 Ba3 O125 C42 68(2) . .
O45 Ba3 O125 C42 0(2) . .
O46 Ba3 O125 C42 -4(2) . .
O49 Ba3 O125 C42 -67(2) . .
O1D Ba3 O125 C42 63(3) . .
O51 Ba3 O125 C42 -127(2) . .
O55 Ba3 O125 C42 42(3) . .
N4 C67 O64 Ba2 172(3) . .
C66 C67 O64 Ba2 -7(5) . .
O69 Ba2 O64 C67 -81(4) . .
O65 Ba2 O64 C67 110(4) . .
O63 Ba2 O64 C67 -153(4) . .
O62 Ba2 O64 C67 -157(4) . .
O66 Ba2 O64 C67 40(4) . .
O71 Ba2 O64 C67 -31(4) . .
O72 Ba2 O64 C67 -26(4) . .
O70 Ba2 O64 C67 -80(4) . .
O68 Ba2 O64 C67 159(3) . .
O71 C80 N6 C83 -6(3) . .
C78 C80 N6 C83 178(2) . .
O71 C80 N6 C85 167(2) . .
C78 C80 N6 C85 -9(3) . .
O53 C38 N17 C40 6(2) . .
C37 C38 N17 C40 -172.8(16) . .
O53 C38 N17 C39 -173.9(14) . .
C37 C38 N17 C39 7(3) . .
C57 N2 C62 C68 -114(3) . .
C65 N2 C62 C68 62(4) . .
C102 N13 C105 O69 9(5) . .
C100 N13 C105 O69 169(3) . .
C102 N13 C105 C98 -175(3) . .
C100 N13 C105 C98 -14(3) . .
C94 N9 C96 O68 178.9(17) . .
C95 N9 C96 O68 0(3) . .
C94 N9 C96 C97 3(3) . .
C95 N9 C96 C97 -176.4(18) . .
Ba2 O68 C96 N9 99(3) . .
Ba2 O68 C96 C97 -85(3) . .
C65 N2 C57 O58 -179(4) . .
C62 N2 C57 O58 -3(6) . .
C65 N2 C57 C60 9(6) . .
C62 N2 C57 C60 -174(4) . .
O125 Ba3 O51 O52 -177(3) . .
O53 Ba3 O51 O52 -87(3) . .
O56 Ba3 O51 O52 -159(3) . .
O50 Ba3 O51 O52 125(3) . .
O44 Ba3 O51 O52 -16(3) . .
O45 Ba3 O51 O52 59(3) . .
O46 Ba3 O51 O52 67(3) . .
O49 Ba3 O51 O52 118(3) . .
O1D Ba3 O51 O52 -5(3) . .
O55 Ba3 O51 O52 11(3) . .
O60 O60 C54 C54 -68(3) 2_656 2_656
N3 O60 C54 C54 44(2) . 2_656
Ba1 O60 C54 C54 -104(3) . 2_656
O60 O60 C54 N3 -41(13) 2_656 2_656
C54 O60 C54 N3 27(12) 2_656 2_656
N3 O60 C54 N3 71(13) . 2_656
Ba1 O60 C54 N3 -76(14) . 2_656
C54 O60 C54 O60 68(3) 2_656 2_656
N3 O60 C54 O60 112(2) . 2_656
Ba1 O60 C54 O60 -35.5(18) . 2_656
O60 O60 C54 N3 -112(2) 2_656 .
C54 O60 C54 N3 -44(2) 2_656 .
Ba1 O60 C54 N3 -147(2) . .
O60 O60 C54 C1H 127(5) 2_656 .
C54 O60 C54 C1H -165(6) 2_656 .
N3 O60 C54 C1H -121(5) . .
Ba1 O60 C54 C1H 91(4) . .
N3 C54 N3 C54 -96(5) 2_656 2_656
O60 C54 N3 C54 66(3) . 2_656
O60 C54 N3 C54 8(3) 2_656 2_656
C1H C54 N3 C54 -165(6) . 2_656
C54 C54 N3 C1H 15(4) 2_656 2_656
N3 C54 N3 C1H -81(4) 2_656 2_656
O60 C54 N3 C1H 82(3) . 2_656
O60 C54 N3 C1H 23(4) 2_656 2_656
C1H C54 N3 C1H -149(4) . 2_656
C54 C54 N3 C53 178(4) 2_656 .
N3 C54 N3 C53 82(3) 2_656 .
O60 C54 N3 C53 -115(3) . .
O60 C54 N3 C53 -174(2) 2_656 .
C1H C54 N3 C53 14(5) . .
C54 C54 N3 N3 96(5) 2_656 2_656
O60 C54 N3 N3 162(3) . 2_656
O60 C54 N3 N3 104(3) 2_656 2_656
C1H C54 N3 N3 -69(4) . 2_656
C54 C54 N3 O60 -66(3) 2_656 .
N3 C54 N3 O60 -162(3) 2_656 .
O60 C54 N3 O60 -58(2) 2_656 .
C1H C54 N3 O60 129(5) . .
C54 O60 N3 C54 -66(3) . 2_656
O60 O60 N3 C54 -10(3) 2_656 2_656
Ba1 O60 N3 C54 41(5) . 2_656
O60 O60 N3 C54 56(3) 2_656 .
C54 O60 N3 C54 66(3) 2_656 .
Ba1 O60 N3 C54 107(4) . .
C54 O60 N3 C1H -110(3) . 2_656
O60 O60 N3 C1H -54(3) 2_656 2_656
C54 O60 N3 C1H -44(3) 2_656 2_656
Ba1 O60 N3 C1H -3(5) . 2_656
C54 O60 N3 C53 97(4) . .
O60 O60 N3 C53 153(3) 2_656 .
C54 O60 N3 C53 164(5) 2_656 .
Ba1 O60 N3 C53 -156(3) . .
C54 O60 N3 N3 -11(2) . 2_656
O60 O60 N3 N3 45(2) 2_656 2_656
C54 O60 N3 N3 55(3) 2_656 2_656
Ba1 O60 N3 N3 96(4) . 2_656
C74 N8 C70 O63 155(5) . .
C76 N8 C70 O63 -17(7) . .
C74 N8 C70 C72 2(8) . .
C76 N8 C70 C72 -170(4) . .
O69 Ba2 O62 C71 -40(11) . .
O65 Ba2 O62 C71 170(11) . .
O63 Ba2 O62 C71 77(12) . .
O66 Ba2 O62 C71 -121(10) . .
O71 Ba2 O62 C71 33(11) . .
O64 Ba2 O62 C71 98(11) . .
O72 Ba2 O62 C71 26(11) . .
O70 Ba2 O62 C71 -38(11) . .
O68 Ba2 O62 C71 -114(11) . .
Ba2 O62 C71 N7 -175(8) . .
Ba2 O62 C71 C73 16(12) . .
C77 N7 C71 O62 1(6) . .
C75 N7 C71 O62 -156(4) . .
C77 N7 C71 C73 169(4) . .
C75 N7 C71 C73 12(5) . .
N13 C105 O69 Ba2 -158(12) . .
C98 C105 O69 Ba2 26(15) . .
O65 Ba2 O69 C105 116(12) . .
O63 Ba2 O69 C105 20(13) . .
O62 Ba2 O69 C105 31(13) . .
O66 Ba2 O69 C105 -174(13) . .
O71 Ba2 O69 C105 -92(13) . .
O64 Ba2 O69 C105 -42(14) . .
O72 Ba2 O69 C105 -100(13) . .
O70 Ba2 O69 C105 -79(46) . .
O68 Ba2 O69 C105 98(13) . .
O69 Ba2 O70 C104 -42(46) . .
O65 Ba2 O70 C104 -26(10) . .
O63 Ba2 O70 C104 -122(8) . .
O62 Ba2 O70 C104 -112(9) . .
O66 Ba2 O70 C104 44(8) . .
O71 Ba2 O70 C104 126(9) . .
O64 Ba2 O70 C104 175(7) . .
O72 Ba2 O70 C104 117(9) . .
O68 Ba2 O70 C104 -44(8) . .
Ba2 O70 C104 N12 142(6) . .
Ba2 O70 C104 C103 -28(11) . .
O70 C104 N12 C99 29(9) . .
C103 C104 N12 C99 -162(5) . .
O70 C104 N12 C101 160(6) . .
C103 C104 N12 C101 -31(8) . .
O125 Ba3 O50 C45 -61(6) . .
O53 Ba3 O50 C45 5(7) . .
O52 Ba3 O50 C45 128(6) . .
O56 Ba3 O50 C45 30(6) . .
O44 Ba3 O50 C45 -128(6) . .
O45 Ba3 O50 C45 -151(6) . .
O46 Ba3 O50 C45 -138(6) . .
O49 Ba3 O50 C45 131(9) . .
O1D Ba3 O50 C45 157(6) . .
O51 Ba3 O50 C45 99(6) . .
O55 Ba3 O50 C45 163(6) . .
N15 C46 O49 Ba3 100(5) . .
C48 C46 O49 Ba3 -74(8) . .
O125 Ba3 O49 C46 -87(4) . .
O53 Ba3 O49 C46 2(5) . .
O52 Ba3 O49 C46 102(4) . .
O56 Ba3 O49 C46 1(4) . .
O50 Ba3 O49 C46 -75(6) . .
O44 Ba3 O49 C46 -168(3) . .
O45 Ba3 O49 C46 -171(4) . .
O46 Ba3 O49 C46 -158(4) . .
O1D Ba3 O49 C46 129(4) . .
O51 Ba3 O49 C46 71(4) . .
O55 Ba3 O49 C46 136(4) . .
Ba3 O50 C45 N16 -122(5) . .
Ba3 O50 C45 C52 80(9) . .
C50 N16 C45 O50 -175(5) . .
C47 N16 C45 O50 26(8) . .
C50 N16 C45 C52 -16(8) . .
C47 N16 C45 C52 -175(5) . .
O49 C46 N15 C49 -167(5) . .
C48 C46 N15 C49 8(8) . .
O49 C46 N15 C51 19(8) . .
C48 C46 N15 C51 -166(6) . .
C81 N5 C79 O72 -31(7) . .
C84 N5 C79 O72 158(4) . .
C81 N5 C79 C82 178(5) . .
C84 N5 C79 C82 7(7) . .
N5 C79 O72 Ba2 178(4) . .
C82 C79 O72 Ba2 -33(9) . .
O69 Ba2 O72 C79 52(6) . .
O65 Ba2 O72 C79 -151(6) . .
O63 Ba2 O72 C79 -32(6) . .
O62 Ba2 O72 C79 -21(7) . .
O66 Ba2 O72 C79 145(6) . .
O71 Ba2 O72 C79 -63(7) . .
O64 Ba2 O72 C79 -92(6) . .
O70 Ba2 O72 C79 51(6) . .
O68 Ba2 O72 C79 82(6) . .
N6 C80 O71 Ba2 143.1(19) . .
C78 C80 O71 Ba2 -41(4) . .
O69 Ba2 O71 C80 -103(3) . .
O65 Ba2 O71 C80 60(3) . .
O63 Ba2 O71 C80 169(2) . .
O62 Ba2 O71 C80 177(2) . .
O66 Ba2 O71 C80 -13(2) . .
O64 Ba2 O71 C80 110(3) . .
O72 Ba2 O71 C80 -40(4) . .
O70 Ba2 O71 C80 -103(3) . .
O68 Ba2 O71 C80 -84(3) . .
C1C N14 C1E O48 165(4) . .
C1D N14 C1E O48 8(8) . .
C1C N14 C1E C1B 0(8) . .
C1D N14 C1E C1B -157(4) . .
Ba3 O51 O52 O1D 24(12) . .
Ba3 O51 O52 O55 -52(8) . .
O125 Ba3 O52 O1D 3(10) . .
O53 Ba3 O52 O1D -74(3) . .
O56 Ba3 O52 O1D -152(3) . .
O50 Ba3 O52 O1D 133(3) . .
O44 Ba3 O52 O1D -4(3) . .
O45 Ba3 O52 O1D 64(3) . .
O46 Ba3 O52 O1D 66(3) . .
O49 Ba3 O52 O1D 132(3) . .
O51 Ba3 O52 O1D -172(5) . .
O55 Ba3 O52 O1D 27(2) . .
O125 Ba3 O52 O51 174(5) . .
O53 Ba3 O52 O51 98(2) . .
O56 Ba3 O52 O51 20(2) . .
O50 Ba3 O52 O51 -56(2) . .
O44 Ba3 O52 O51 167(2) . .
O45 Ba3 O52 O51 -124(2) . .
O46 Ba3 O52 O51 -123(2) . .
O49 Ba3 O52 O51 -56(2) . .
O1D Ba3 O52 O51 172(5) . .
O55 Ba3 O52 O51 -162(4) . .
O125 Ba3 O52 O55 -24(9) . .
O53 Ba3 O52 O55 -100(3) . .
O56 Ba3 O52 O55 -178(3) . .
O50 Ba3 O52 O55 106(3) . .
O44 Ba3 O52 O55 -31(3) . .
O45 Ba3 O52 O55 38(3) . .
O46 Ba3 O52 O55 39(3) . .
O49 Ba3 O52 O55 106(3) . .
O1D Ba3 O52 O55 -27(2) . .
O51 Ba3 O52 O55 162(4) . .
O51 O52 O55 O1D 129(9) . .
Ba3 O52 O55 O1D 78(6) . .
O1D O52 O55 Ba3 -78(6) . .
O51 O52 O55 Ba3 51(7) . .
O125 Ba3 O55 O1D 96(6) . .
O53 Ba3 O55 O1D 7(6) . .
O52 Ba3 O55 O1D -78(7) . .
O56 Ba3 O55 O1D -75(6) . .
O50 Ba3 O55 O1D -161(6) . .
O44 Ba3 O55 O1D 67(6) . .
O45 Ba3 O55 O1D 147(6) . .
O46 Ba3 O55 O1D 143(6) . .
O49 Ba3 O55 O1D -154(6) . .
O51 Ba3 O55 O1D -89(6) . .
O125 Ba3 O55 O52 174(3) . .
O53 Ba3 O55 O52 85(3) . .
O56 Ba3 O55 O52 2(4) . .
O50 Ba3 O55 O52 -83(3) . .
O44 Ba3 O55 O52 144(3) . .
O45 Ba3 O55 O52 -135(3) . .
O46 Ba3 O55 O52 -139(3) . .
O49 Ba3 O55 O52 -76(3) . .
O1D Ba3 O55 O52 78(7) . .
O51 Ba3 O55 O52 -11(3) . .
Ba3 O55 O1D O52 64.0(19) . .
O52 O55 O1D Ba3 -64.0(19) . .
O51 O52 O1D O55 -122(13) . .
Ba3 O52 O1D O55 -99(6) . .
O51 O52 O1D Ba3 -24(12) . .
O55 O52 O1D Ba3 99(6) . .
O125 Ba3 O1D O55 -99(6) . .
O53 Ba3 O1D O55 -173(6) . .
O52 Ba3 O1D O55 80(7) . .
O56 Ba3 O1D O55 117(6) . .
O50 Ba3 O1D O55 21(7) . .
O44 Ba3 O1D O55 -105(6) . .
O45 Ba3 O1D O55 -29(6) . .
O46 Ba3 O1D O55 -35(6) . .
O49 Ba3 O1D O55 28(6) . .
O51 Ba3 O1D O55 85(6) . .
O125 Ba3 O1D O52 -179(3) . .
O53 Ba3 O1D O52 107(3) . .
O56 Ba3 O1D O52 37(4) . .
O50 Ba3 O1D O52 -59(4) . .
O44 Ba3 O1D O52 175(4) . .
O45 Ba3 O1D O52 -110(3) . .
O46 Ba3 O1D O52 -115(3) . .
O49 Ba3 O1D O52 -52(3) . .
O51 Ba3 O1D O52 5(3) . .
O55 Ba3 O1D O52 -80(7) . .
C54 C54 C1H N3 45(15) 2_656 2_656
O60 C54 C1H N3 -176(6) . 2_656
O60 C54 C1H N3 -94(5) 2_656 2_656
N3 C54 C1H N3 76(4) . 2_656
O125 Ba3 O46 O45 162(4) . .
O53 Ba3 O46 O45 101(3) . .
O52 Ba3 O46 O45 -7(4) . .
O56 Ba3 O46 O45 -123(3) . .
O50 Ba3 O46 O45 -107(4) . .
O44 Ba3 O46 O45 81(3) . .
O49 Ba3 O46 O45 -92(4) . .
O1D Ba3 O46 O45 24(4) . .
O51 Ba3 O46 O45 -40(4) . .
O55 Ba3 O46 O45 15(3) . .
O125 Ba3 O45 O46 -17(3) . .
O53 Ba3 O45 O46 -93(3) . .
O52 Ba3 O45 O46 173(4) . .
O56 Ba3 O45 O46 71(4) . .
O50 Ba3 O45 O46 68(4) . .
O44 Ba3 O45 O46 -94(3) . .
O49 Ba3 O45 O46 83(4) . .
O1D Ba3 O45 O46 -155(4) . .
O51 Ba3 O45 O46 143(3) . .
O55 Ba3 O45 O46 -164(4) . .
N8 C70 O63 Ba2 159(6) . .
C72 C70 O63 Ba2 -53(10) . .
O69 Ba2 O63 C70 -3(8) . .
O65 Ba2 O63 C70 -153(8) . .
O62 Ba2 O63 C70 -66(8) . .
O66 Ba2 O63 C70 -97(8) . .
O71 Ba2 O63 C70 74(8) . .
O64 Ba2 O63 C70 136(8) . .
O72 Ba2 O63 C70 69(8) . .
O70 Ba2 O63 C70 -1(8) . .
O68 Ba2 O63 C70 -77(8) . .
O60 Ba1 O57 C58 154(5) . .
O60 Ba1 O57 C58 159(5) 2_656 .
O57 Ba1 O57 C58 156(5) 2_656 .
O58 Ba1 O57 C58 -32(4) . .
O58 Ba1 O57 C58 152(4) 2_656 .
O61 Ba1 O57 C58 79(4) . .
O61 Ba1 O57 C58 -126(4) 2_656 .
O59 Ba1 O57 C58 -68(5) . .
O59 Ba1 O57 C58 11(4) 2_656 .
N2 C57 O58 Ba1 -115(5) . .
C60 C57 O58 Ba1 55(8) . .
O60 Ba1 O58 C57 112(5) . .
O60 Ba1 O58 C57 116(6) 2_656 .
O57 Ba1 O58 C57 119(5) 2_656 .
O57 Ba1 O58 C57 106(7) . .
O58 Ba1 O58 C57 114(5) 2_656 .
O61 Ba1 O58 C57 38(5) . .
O61 Ba1 O58 C57 -169(5) 2_656 .
O59 Ba1 O58 C57 -105(5) . .
O59 Ba1 O58 C57 -29(5) 2_656 .
Ba1 O57 C58 N1 -170(3) . .
Ba1 O57 C58 C59 9(7) . .
C61 N1 C58 O57 11(6) . .
C64 N1 C58 O57 174(4) . .
C61 N1 C58 C59 -168(3) . .
C64 N1 C58 C59 -5(6) . .
